data_7719329
loop_
_publ_author_name
'Xie, Xiao-Dan'
'Bai, Qixia'
'Zhang, Zhe'
'Wang, Pingshan'
'Zhang, Qi'

_publ_section_title
;
 Multi-dimensional microenvironment engineering in heteroleptic
 coordination cages for programmable biomimetic recognition.
;
_journal_issue 36
_journal_name_full 'Dalton transactions (Cambridge, England : 2003)'
_journal_page_first 13783
_journal_page_last 13788
_journal_paper_doi 10.1039/d5dt01757b
_journal_volume 54
_journal_year 2025
_chemical_formula_moiety 'C86 H63 N11 Pd2, 4(B F4)'
_chemical_formula_sum 'C86 H63 B4 F16 N11 Pd2'
_chemical_formula_weight 1810.51
_space_group_crystal_system monoclinic
_space_group_IT_number 15
_space_group_name_Hall '-C 2yc'
_space_group_name_H-M_alt 'C 1 2/c 1'
_atom_sites_solution_hydrogens mixed
_atom_sites_solution_primary dual
_audit_creation_date 2024-06-21
_audit_creation_method
;
Olex2 1.5
(compiled 2024.02.16 svn.r378c4104 for OlexSys, GUI svn.r6928)
;
_audit_update_record
;
2025-05-23 deposited with the CCDC.	2025-08-08 downloaded from the CCDC.
;
_cell_angle_alpha 90
_cell_angle_beta 105.463(2)
_cell_angle_gamma 90
_cell_formula_units_Z 12
_cell_length_a 27.0908(9)
_cell_length_b 31.4365(12)
_cell_length_c 37.7374(14)
_cell_measurement_reflns_used 9052
_cell_measurement_temperature 170.00
_cell_measurement_theta_max 53.860
_cell_measurement_theta_min 2.545
_cell_volume 30975(2)
_computing_cell_refinement 'SAINT V8.40B (?, 2016)'
_computing_data_reduction 'SAINT V8.40B (?, 2016)'
_computing_molecular_graphics 'Olex2 1.5 (Dolomanov et al., 2009)'
_computing_publication_material 'Olex2 1.5 (Dolomanov et al., 2009)'
_computing_structure_refinement 'SHELXL 2018/3 (Sheldrick, 2015)'
_computing_structure_solution 'SHELXT 2018/2 (Sheldrick, 2018)'
_diffrn_ambient_temperature 170.00
_diffrn_measured_fraction_theta_full 0.999
_diffrn_measured_fraction_theta_max 0.993
_diffrn_measurement_device_type 'Bruker D8 Venture'
_diffrn_measurement_method '\f and \w scans'
_diffrn_radiation_type GaK\a
_diffrn_radiation_wavelength 1.34139
_diffrn_reflns_av_R_equivalents 0.1278
_diffrn_reflns_av_unetI/netI 0.0655
_diffrn_reflns_Laue_measured_fraction_full 0.999
_diffrn_reflns_Laue_measured_fraction_max 0.993
_diffrn_reflns_limit_h_max 33
_diffrn_reflns_limit_h_min -33
_diffrn_reflns_limit_k_max 38
_diffrn_reflns_limit_k_min -38
_diffrn_reflns_limit_l_max 46
_diffrn_reflns_limit_l_min -46
_diffrn_reflns_number 267533
_diffrn_reflns_point_group_measured_fraction_full 0.999
_diffrn_reflns_point_group_measured_fraction_max 0.993
_diffrn_reflns_theta_full 53.594
_diffrn_reflns_theta_max 55.215
_diffrn_reflns_theta_min 2.446
_diffrn_source_current 2.86
_diffrn_source_power 0.1995708
_diffrn_source_voltage 69.78
_diffrn_standards_number 0
_exptl_absorpt_coefficient_mu 2.296
_exptl_absorpt_correction_T_max 0.7508
_exptl_absorpt_correction_T_min 0.3301
_exptl_absorpt_correction_type multi-scan
_exptl_absorpt_process_details
;
SADABS-2016/2 (Bruker,2016/2) was used for absorption correction.
wR2(int) was 0.1939 before and 0.1158 after correction.
The Ratio of minimum to maximum transmission is 0.4397.
The \l/2 correction factor is Not present.
;
_exptl_crystal_colour yellow
_exptl_crystal_colour_primary yellow
_exptl_crystal_density_diffrn 1.165
_exptl_crystal_description block
_exptl_crystal_F_000 10944
_exptl_crystal_size_max 0.17
_exptl_crystal_size_mid 0.17
_exptl_crystal_size_min 0.05
_refine_diff_density_max 1.259
_refine_diff_density_min -2.122
_refine_diff_density_rms 0.115
_refine_ls_extinction_method none
_refine_ls_goodness_of_fit_ref 1.027
_refine_ls_hydrogen_treatment constr
_refine_ls_matrix_type fullcycle
_refine_ls_number_parameters 1804
_refine_ls_number_reflns 29606
_refine_ls_number_restraints 953
_refine_ls_restrained_S_all 1.044
_refine_ls_R_factor_all 0.1196
_refine_ls_R_factor_gt 0.0914
_refine_ls_shift/su_max 0.003
_refine_ls_shift/su_mean 0.000
_refine_ls_structure_factor_coef Fsqd
_refine_ls_weighting_details 'w=1/[\s^2^(Fo^2^)+(0.1688P)^2^+128.7325P] where P=(Fo^2^+2Fc^2^)/3'
_refine_ls_weighting_scheme calc
_refine_ls_wR_factor_gt 0.2658
_refine_ls_wR_factor_ref 0.2895
_reflns_Friedel_coverage 0.000
_reflns_number_gt 20155
_reflns_number_total 29606
_reflns_threshold_expression 'I > 2\s(I)'
_cod_data_source_file d5dt01757b2.cif
_cod_data_source_block 240621xxd_3
_cod_depositor_comments 'Adding full bibliography for 7719328--7719329.cif.'
_cod_database_code 7719329
_shelx_shelxl_version_number 2018/3
_shelx_space_group_comment
;
The symmetry employed for this shelxl refinement is uniquely defined
by the following loop, which should always be used as a source of
symmetry information in preference to the above space-group names.
They are only intended as comments.
;
_shelx_estimated_absorpt_t_max 0.894
_shelx_estimated_absorpt_t_min 0.696
_olex2_refinement_description
;
1. Fixed Uiso
 At 1.2 times of:
  All C(H) groups, All N(H,H) groups
 At 1.5 times of:
  All C(H,H,H) groups
2. Restrained distances
 B2-F3 = B2-F4 = B2-F5 = B2-F6
 1.42 with sigma of 0.02
 B7-F19 = B7-F1G = B7-F1H = B7-F1I
 1.42 with sigma of 0.02
 B1-F1 = B1-F2 = B1-F7 = B1-F8
 1.42 with sigma of 0.02
 B3-F9 = B3-F10 = B3-F11 = B3-F12
 1.42 with sigma of 0.02
 B4-F13 = B4-F14 = B4-F15 = B4-F16
 1.42 with sigma of 0.02
 B5-F17 = B5-F18 = B5-F1A = B5-F1B
 1.42 with sigma of 0.02
 B6-F1C = B6-F1D = B6-F1E = B6-F1F
 1.42 with sigma of 0.02
 C34-C29 = C34-C33
 1.39 with sigma of 0.01
 B7-F19 \\sim B7-F1G \\sim B7-F1H \\sim B7-F1I
 with sigma of 0.02
 F19-F1G \\sim F1G-F1H \\sim F1H-F1I \\sim F1I-F19 \\sim F1G-F1I \\sim F19-F1H
 with sigma of 0.04
 B2-F3 \\sim B2-F4 \\sim B2-F5 \\sim B2-F6
 with sigma of 0.02
 F3-F4 \\sim F4-F5 \\sim F5-F6 \\sim F6-F3 \\sim F4-F6 \\sim F3-F5
 with sigma of 0.04
 B1-F1 \\sim B1-F2 \\sim B1-F7 \\sim B1-F8
 with sigma of 0.02
 F1-F2 \\sim F2-F7 \\sim F7-F8 \\sim F8-F1 \\sim F2-F8 \\sim F1-F7
 with sigma of 0.04
 B3-F9 \\sim B3-F10 \\sim B3-F11 \\sim B3-F12
 with sigma of 0.02
 F9-F10 \\sim F10-F11 \\sim F11-F12 \\sim F12-F9 \\sim F10-F12 \\sim F9-F11
 with sigma of 0.04
 B4-F13 \\sim B4-F14 \\sim B4-F15 \\sim B4-F16
 with sigma of 0.02
 F13-F14 \\sim F14-F15 \\sim F15-F16 \\sim F16-F13 \\sim F14-F16 \\sim F13-F15
 with sigma of 0.04
 B5-F17 \\sim B5-F18 \\sim B5-F1A \\sim B5-F1B
 with sigma of 0.02
 F17-F18 \\sim F18-F1A \\sim F1A-F1B \\sim F1B-F17 \\sim F18-F1B \\sim F17-F1A
 with sigma of 0.04
 B6-F1C \\sim B6-F1D \\sim B6-F1E \\sim B6-F1F
 with sigma of 0.02
 F1C-F1D \\sim F1D-F1E \\sim F1E-F1F \\sim F1F-F1C \\sim F1D-F1F \\sim F1C-F1E
 with sigma of 0.04
 B1-F1 \\sim B1A-F20
 with sigma of 0.02
 B1-F2 \\sim B1A-F2A
 with sigma of 0.02
 B1-F7 \\sim B1A-F7A
 with sigma of 0.02
 B1-F8 \\sim B1A-F8A
 with sigma of 0.02
 F1-F2 \\sim F20-F2A
 with sigma of 0.04
 F1-F7 \\sim F20-F7A
 with sigma of 0.04
 F1-F8 \\sim F20-F8A
 with sigma of 0.04
 F2-F7 \\sim F2A-F7A
 with sigma of 0.04
 F2-F8 \\sim F2A-F8A
 with sigma of 0.04
 F7-F8 \\sim F7A-F8A
 with sigma of 0.04
 B2-F3 \\sim B2A-F3A
 with sigma of 0.02
 B2-F4 \\sim B2A-F4A
 with sigma of 0.02
 B2-F5 \\sim B2A-F5A
 with sigma of 0.02
 B2-F6 \\sim B2A-F6A
 with sigma of 0.02
 F3-F4 \\sim F3A-F4A
 with sigma of 0.04
 F3-F5 \\sim F3A-F5A
 with sigma of 0.04
 F3-F6 \\sim F3A-F6A
 with sigma of 0.04
 F4-F5 \\sim F4A-F5A
 with sigma of 0.04
 F4-F6 \\sim F4A-F6A
 with sigma of 0.04
 F5-F6 \\sim F5A-F6A
 with sigma of 0.04
3. Uiso/Uaniso restraints and constraints
F1G \\sim F1H \\sim F1I \\sim F19 \\sim B7: within 2A with sigma of 0.01 and
sigma for terminal atoms of 0.02 within 2A
B7 \\sim F1G \\sim F1H \\sim F1I \\sim F19: within 2A with sigma of 0.01 and
sigma for terminal atoms of 0.02 within 2A
F1A \\sim F1B \\sim F17 \\sim F18 \\sim B5: within 2A with sigma of 0.01 and
sigma for terminal atoms of 0.02 within 2A
F3 \\sim F4 \\sim F5 \\sim F6 \\sim B2: within 2A with sigma of 0.01 and sigma
for terminal atoms of 0.02 within 2A
F13 \\sim F14 \\sim F15 \\sim F16 \\sim B4: within 2A with sigma of 0.01 and
sigma for terminal atoms of 0.02 within 2A
F9 \\sim F10 \\sim F11 \\sim F12 \\sim B3: within 2A with sigma of 0.01 and
sigma for terminal atoms of 0.02 within 2A
F1 \\sim F2 \\sim F7 \\sim F8 \\sim B1: within 2A with sigma of 0.01 and sigma
for terminal atoms of 0.02 within 2A
F1C \\sim F1D \\sim F1E \\sim F1F \\sim B6: within 2A with sigma of 0.01 and
sigma for terminal atoms of 0.02 within 2A
F1 \\sim F2 \\sim F7 \\sim F8 \\sim B1 \\sim F2A \\sim F7A \\sim F8A \\sim F20
\\sim B1A: within 2A with sigma of 0.01 and sigma for terminal atoms of 0.02
within 2A
F3 \\sim F4 \\sim F5 \\sim F6 \\sim B2 \\sim F3A \\sim F4A \\sim F5A \\sim F6A
\\sim B2A: within 2A with sigma of 0.01 and sigma for terminal atoms of 0.02
within 2A
4. Rigid body (RIGU) restrains
 F1G, F1H, F1I, F19, B7
 with sigma for 1-2 distances of 0.004 and sigma for 1-3 distances of 0.004
 F3, F4, F5, F6, B2
 with sigma for 1-2 distances of 0.004 and sigma for 1-3 distances of 0.004
 F1, F2, F7, F8, B1
 with sigma for 1-2 distances of 0.004 and sigma for 1-3 distances of 0.004
 F9, F10, F11, F12, B3
 with sigma for 1-2 distances of 0.004 and sigma for 1-3 distances of 0.004
 F13, F14, F15, F16, B4
 with sigma for 1-2 distances of 0.004 and sigma for 1-3 distances of 0.004
 F1A, F1B, F17, F18, B5
 with sigma for 1-2 distances of 0.004 and sigma for 1-3 distances of 0.004
 F1C, F1D, F1E, F1F, B6
 with sigma for 1-2 distances of 0.004 and sigma for 1-3 distances of 0.004
5. Others
 Sof(F2A)=Sof(F7A)=Sof(F8A)=Sof(F20)=Sof(B1A)=1-FVAR(1)
 Sof(F1)=Sof(F2)=Sof(F7)=Sof(F8)=Sof(B1)=FVAR(1)
 Sof(F3A)=Sof(F4A)=Sof(F5A)=Sof(F6A)=Sof(B2A)=1-FVAR(2)
 Sof(F3)=Sof(F4)=Sof(F5)=Sof(F6)=Sof(B2)=FVAR(2)
 Fixed Sof: N7(0.25) H7A(0.25) H7B(0.25) N8(0.75) H8A(0.75) H8B(0.75) H1(0.75)
 H13(0.75) H20(0.75) C21(0.25) H21A(0.25) H21B(0.25) H21C(0.25) H22(0.25)
 H34(0.25) H41(0.25) C42(0.25) H42A(0.25) H42B(0.25) H42C(0.25) C43(0.75)
 H43A(0.75) H43B(0.75) H43C(0.75) C44(0.75) H44A(0.75) H44B(0.75) H44C(0.75)
 N16(0.5) H16A(0.5) H16B(0.5) C111(0.5) H11D(0.5) H11E(0.5) H11F(0.5) H112(0.5)
 H124(0.5) H131(0.5) C132(0.5) H13A(0.5) H13B(0.5) H13C(0.5) F1A(0.5) F1B(0.5)
 F17(0.5) F18(0.5) B5(0.5) F1C(0.5) F1D(0.5) F1E(0.5) F1F(0.5) B6(0.5)
6.a Rotating group:
 N5(H5A,H5B), N6(H6A,H6B), N7(H7A,H7B), N8(H8A,H8B), N15(H15A,H15B), N16(H16A,
 H16B)
6.b Aromatic/amide H refined with riding coordinates:
 C1(H1), C2(H2), C3(H3), C5(H5), C9(H9), C10(H10), C11(H11), C13(H13),
 C17(H17), C18(H18), C19(H19), C20(H20), C22(H22), C23(H23), C24(H24), C26(H26),
  C30(H30), C31(H31), C32(H32), C34(H34), C38(H38), C39(H39), C40(H40),
 C41(H41), C47(H47), C48(H48), C50(H50), C54(H54), C55(H55), C56(H56), C62(H62),
  C63(H63), C64(H64), C69(H69), C70(H70), C72(H72), C76(H76), C77(H77),
 C78(H78), C84(H84), C85(H85), C86(H86), C91(H91), C92(H92), C94(H94), C98(H98),
  C99(H99), C100(H100), C106(H106), C107(H107), C108(H108), C112(H112),
 C113(H113), C114(H114), C116(H116), C120(H120), C121(H121), C122(H122),
 C124(H124), C128(H128), C129(H129), C130(H130), C131(H131)
6.c Idealised Me refined as rotating group:
 C21(H21A,H21B,H21C), C42(H42A,H42B,H42C), C43(H43A,H43B,H43C), C44(H44A,H44B,
 H44C), C45(H45A,H45B,H45C), C66(H66A,H66B,H66C), C67(H67A,H67B,H67C), C88(H88A,
 H88B,H88C), C89(H89A,H89B,H89C), C110(H11A,H11B,H11C), C111(H11D,H11E,H11F),
 C132(H13A,H13B,H13C)
;
_smtbx_masks_void_probe_radius 1.2
_smtbx_masks_void_truncation_radius 1.2
_olex2_submission_special_instructions 'No special instructions were received'

loop_
_space_group_symop_operation_xyz
'x, y, z'
'-x, y, -z+1/2'
'x+1/2, y+1/2, z'
'-x+1/2, y+1/2, -z+1/2'
'-x, -y, -z'
'x, -y, z-1/2'
'-x+1/2, -y+1/2, -z'
'x+1/2, -y+1/2, z-1/2'

loop_
_atom_site_label
_atom_site_type_symbol
_atom_site_fract_x
_atom_site_fract_y
_atom_site_fract_z
_atom_site_U_iso_or_equiv
_atom_site_adp_type
_atom_site_occupancy
_atom_site_site_symmetry_order
_atom_site_calc_flag
_atom_site_refinement_flags_posn
_atom_site_refinement_flags_adp
_atom_site_refinement_flags_occupancy
_atom_site_disorder_assembly
_atom_site_disorder_group
Pd1 Pd 0.21471(2) -0.08391(2) 0.44202(2) 0.065 Uani 1 1 d . . . . .
Pd2 Pd 0.44326(2) 0.26103(2) 0.42539(2) 0.058 Uani 1 1 d . . . . .
N1 N 0.2531(2) -0.08317(17) 0.49646(18) 0.066 Uani 1 1 d . . . . .
N2 N 0.2751(3) -0.11438(17) 0.43090(17) 0.068 Uani 1 1 d . . . . .
N3 N 0.1809(3) -0.07909(18) 0.3872(2) 0.073 Uani 1 1 d . . . . .
N4 N 0.1582(2) -0.04718(19) 0.45302(19) 0.072 Uani 1 1 d . . . . .
N5 N 0.2124(2) 0.1485(2) 0.42554(19) 0.073 Uani 1 1 d . . . . .
H5A H 0.217620 0.122568 0.418187 0.088 Uiso 1 1 d R U . . .
H5B H 0.237141 0.165268 0.422530 0.088 Uiso 1 1 d R U . . .
N6 N 0.2962(3) 0.0781(2) 0.33619(18) 0.079 Uani 1 1 d . . . . .
H6A H 0.275686 0.062693 0.345669 0.095 Uiso 1 1 d R U . . .
H6B H 0.326505 0.065612 0.340871 0.095 Uiso 1 1 d R U . . .
N7 N 0.3305(8) 0.1099(5) 0.5266(5) 0.042 Uani 0.25 1 d . . P A 2
H7A H 0.355245 0.122650 0.518885 0.050 Uiso 0.25 1 d R U P A 2
H7B H 0.327581 0.083377 0.517426 0.050 Uiso 0.25 1 d R U P A 2
N8 N 0.4448(3) 0.0292(3) 0.4317(2) 0.073 Uani 0.75 1 d . . P B 1
H8A H 0.418023 0.019612 0.438756 0.088 Uiso 0.75 1 d R U P B 1
H8B H 0.448255 0.056878 0.436736 0.088 Uiso 0.75 1 d R U P B 1
N9 N 0.5088(2) 0.22795(17) 0.44679(16) 0.061 Uani 1 1 d . . . . .
N10 N 0.4440(2) 0.24344(19) 0.37301(16) 0.067 Uani 1 1 d . . . . .
N11 N 0.3738(3) 0.29036(16) 0.40497(16) 0.064 Uani 1 1 d . . . . .
N12 N 0.4362(2) 0.27288(16) 0.47696(15) 0.058 Uani 1 1 d . . . . .
C1 C 0.2692(4) -0.1190(2) 0.5164(3) 0.084 Uani 1 1 d . . . . .
H1 H 0.260626 -0.146092 0.505249 0.100 Uiso 0.75 1 calc R U P C 1
C2 C 0.2978(4) -0.1168(3) 0.5526(3) 0.096 Uani 1 1 d . . . . .
H2 H 0.307047 -0.142098 0.566511 0.115 Uiso 1 1 calc R U . . .
C3 C 0.3128(4) -0.0782(3) 0.5684(3) 0.093 Uani 1 1 d . . . . .
H3 H 0.333662 -0.076516 0.592998 0.111 Uiso 1 1 calc R U . . .
C4 C 0.2968(3) -0.0409(2) 0.5477(2) 0.073 Uani 1 1 d . . . . .
C5 C 0.2668(3) -0.0455(2) 0.5121(2) 0.066 Uani 1 1 d . . . . .
H5 H 0.255403 -0.020557 0.498083 0.080 Uiso 1 1 calc R U . . .
C6 C 0.3096(4) 0.0009(3) 0.5624(2) 0.081 Uani 1 1 d . . . . .
C7 C 0.3210(3) 0.0358(3) 0.5742(2) 0.073 Uani 1 1 d . . . . .
C8 C 0.3357(3) 0.0775(2) 0.5891(2) 0.066 Uani 1 1 d . . . . .
C9 C 0.3431(4) 0.0854(2) 0.6264(2) 0.077 Uani 1 1 d . . . . .
H9 H 0.336861 0.063212 0.641821 0.092 Uiso 1 1 calc R U . . .
C10 C 0.3589(4) 0.1239(2) 0.6414(2) 0.082 Uani 1 1 d . . . . .
H10 H 0.363664 0.128557 0.666930 0.099 Uiso 1 1 calc R U . . .
C11 C 0.3682(3) 0.1565(2) 0.6191(2) 0.072 Uani 1 1 d . . . . .
H11 H 0.379347 0.183525 0.629532 0.086 Uiso 1 1 calc R U . . .
C12 C 0.3613(3) 0.1499(2) 0.58171(19) 0.060 Uani 1 1 d . . . . .
C13 C 0.3445(3) 0.1104(2) 0.5663(2) 0.067 Uani 1 1 d . . . . .
H13 H 0.339147 0.105764 0.540695 0.080 Uiso 0.75 1 calc R U P A 1
C14 C 0.3740(3) 0.1833(2) 0.5603(2) 0.064 Uani 1 1 d . . . . .
C15 C 0.3869(3) 0.2119(2) 0.5439(2) 0.062 Uani 1 1 d . . . . .
C16 C 0.4065(3) 0.2467(2) 0.52680(19) 0.057 Uani 1 1 d . . . . .
C17 C 0.4160(3) 0.2415(2) 0.49268(18) 0.055 Uani 1 1 d . . . . .
H17 H 0.407891 0.215146 0.480170 0.066 Uiso 1 1 calc R U . . .
C18 C 0.4164(3) 0.2855(2) 0.5443(2) 0.074 Uani 1 1 d . . . . .
H18 H 0.408929 0.289950 0.567272 0.089 Uiso 1 1 calc R U . . .
C19 C 0.4368(4) 0.3175(2) 0.5284(2) 0.079 Uani 1 1 d . . . . .
H19 H 0.445282 0.343971 0.540614 0.094 Uiso 1 1 calc R U . . .
C20 C 0.4451(3) 0.3107(2) 0.4940(2) 0.076 Uani 1 1 d . . . . .
H20 H 0.457466 0.333468 0.482269 0.091 Uiso 0.75 1 calc R U P D 1
C21 C 0.4844(18) 0.3435(11) 0.4745(10) 0.101 Uani 0.25 1 d . . P E 2
H21A H 0.514757 0.327523 0.472813 0.152 Uiso 0.25 1 calc R U P E 2
H21B H 0.495154 0.368617 0.490096 0.152 Uiso 0.25 1 calc R U P E 2
H21C H 0.465072 0.352603 0.449883 0.152 Uiso 0.25 1 calc R U P E 2
C22 C 0.2739(3) -0.1550(2) 0.4178(3) 0.081 Uani 1 1 d . . . . .
H22 H 0.243792 -0.171626 0.414723 0.097 Uiso 0.25 1 calc R U P F 2
C23 C 0.3162(3) -0.1721(2) 0.4092(3) 0.091 Uani 1 1 d . . . . .
H23 H 0.314095 -0.199651 0.398604 0.109 Uiso 1 1 calc R U . . .
C24 C 0.3605(3) -0.1501(2) 0.4154(2) 0.079 Uani 1 1 d . . . . .
H24 H 0.389907 -0.162763 0.410640 0.095 Uiso 1 1 calc R U . . .
C25 C 0.3631(3) -0.1080(2) 0.42922(19) 0.063 Uani 1 1 d . . . . .
C26 C 0.3190(3) -0.0927(2) 0.43673(19) 0.059 Uani 1 1 d . . . . .
H26 H 0.319990 -0.064843 0.446700 0.071 Uiso 1 1 calc R U . . .
C27 C 0.4079(3) -0.0830(2) 0.43719(19) 0.057 Uani 1 1 d . . . . .
C28 C 0.4459(3) -0.0618(2) 0.44491(18) 0.060 Uani 1 1 d . . . . .
C29 C 0.4921(3) -0.03742(18) 0.45655(18) 0.058 Uani 1 1 d D . . . .
C30 C 0.5384(3) -0.0580(2) 0.4746(2) 0.069 Uani 1 1 d . . . . .
H30 H 0.538594 -0.087884 0.478550 0.083 Uiso 1 1 calc R U . . .
C31 C 0.5832(3) -0.0354(3) 0.4866(2) 0.071 Uani 1 1 d . . . . .
H31 H 0.614019 -0.049581 0.498566 0.085 Uiso 1 1 calc R U . . .
C32 C 0.5833(3) 0.0082(2) 0.4811(2) 0.067 Uani 1 1 d . . . . .
H32 H 0.614429 0.023738 0.489066 0.081 Uiso 1 1 calc R U . . .
C33 C 0.5370(3) 0.0300(2) 0.46352(18) 0.060 Uani 1 1 d D . . . .
C34 C 0.4920(3) 0.00679(19) 0.45113(19) 0.062 Uani 1 1 d D . . . .
H34 H 0.461055 0.020871 0.438974 0.074 Uiso 0.25 1 calc R U P B 2
C35 C 0.5389(3) 0.0746(2) 0.4603(2) 0.065 Uani 1 1 d . . . . .
C36 C 0.5417(3) 0.1131(2) 0.4598(2) 0.068 Uani 1 1 d . . . . .
C37 C 0.5476(3) 0.1584(2) 0.4609(2) 0.063 Uani 1 1 d . . . . .
C38 C 0.5063(3) 0.1849(2) 0.44584(19) 0.061 Uani 1 1 d . . . . .
H38 H 0.474316 0.172031 0.434207 0.073 Uiso 1 1 calc R U . . .
C39 C 0.5941(3) 0.1779(3) 0.4770(3) 0.082 Uani 1 1 d . . . . .
H39 H 0.623826 0.161286 0.487041 0.099 Uiso 1 1 calc R U . . .
C40 C 0.5970(3) 0.2219(3) 0.4782(3) 0.084 Uani 1 1 d . . . . .
H40 H 0.628579 0.235331 0.489658 0.101 Uiso 1 1 calc R U . . .
C41 C 0.5543(3) 0.2463(3) 0.4630(2) 0.076 Uani 1 1 d . . . . .
H41 H 0.556919 0.276411 0.463972 0.092 Uiso 0.25 1 calc R U P G 2
C42 C 0.2531(12) -0.1627(7) 0.5008(8) 0.064 Uani 0.25 1 d . . P H 2
H42A H 0.216246 -0.166337 0.497602 0.097 Uiso 0.25 1 calc R U P H 2
H42B H 0.271885 -0.184423 0.517707 0.097 Uiso 0.25 1 calc R U P H 2
H42C H 0.260717 -0.165586 0.476938 0.097 Uiso 0.25 1 calc R U P H 2
C43 C 0.5577(5) 0.2946(3) 0.4674(4) 0.092 Uani 0.75 1 d . . P I 1
H43A H 0.560614 0.302063 0.493100 0.137 Uiso 0.75 1 calc R U P I 1
H43B H 0.526831 0.307641 0.451556 0.137 Uiso 0.75 1 calc R U P I 1
H43C H 0.587901 0.304959 0.460427 0.137 Uiso 0.75 1 calc R U P I 1
C44 C 0.2233(6) -0.1808(4) 0.4128(6) 0.134 Uani 0.75 1 d . . P J 1
H44A H 0.207289 -0.173244 0.432371 0.201 Uiso 0.75 1 calc R U P J 1
H44B H 0.230985 -0.211289 0.413990 0.201 Uiso 0.75 1 calc R U P J 1
H44C H 0.199789 -0.173996 0.388852 0.201 Uiso 0.75 1 calc R U P J 1
C45 C 0.1140(5) -0.1303(4) 0.3896(3) 0.143 Uani 1 1 d . . . . .
H45A H 0.079349 -0.120230 0.388334 0.215 Uiso 1 1 calc R U . . .
H45B H 0.134065 -0.131725 0.415343 0.215 Uiso 1 1 calc R U . . .
H45C H 0.112178 -0.158607 0.378480 0.215 Uiso 1 1 calc R U . . .
C46 C 0.1391(4) -0.1002(3) 0.3692(3) 0.102 Uani 1 1 d . . . . .
C47 C 0.1187(5) -0.0933(3) 0.3307(3) 0.116 Uani 1 1 d . . . . .
H47 H 0.089125 -0.108482 0.317609 0.139 Uiso 1 1 calc R U . . .
C48 C 0.1412(4) -0.0650(3) 0.3125(3) 0.104 Uani 1 1 d . . . . .
H48 H 0.128412 -0.061242 0.286744 0.125 Uiso 1 1 calc R U . . .
C49 C 0.1831(3) -0.0419(2) 0.3323(2) 0.073 Uani 1 1 d . . . . .
C50 C 0.2023(3) -0.0508(2) 0.3691(2) 0.064 Uani 1 1 d . . . . .
H50 H 0.232167 -0.036143 0.382441 0.077 Uiso 1 1 calc R U . . .
C51 C 0.2054(3) -0.0101(2) 0.3143(2) 0.067 Uani 1 1 d . . . . .
C52 C 0.2215(3) 0.0182(2) 0.2995(2) 0.065 Uani 1 1 d . . . . .
C53 C 0.2390(3) 0.0523(2) 0.28030(18) 0.057 Uani 1 1 d . . . . .
C54 C 0.2183(3) 0.0557(2) 0.2425(2) 0.071 Uani 1 1 d . . . . .
H54 H 0.193174 0.035865 0.230052 0.085 Uiso 1 1 calc R U . . .
C55 C 0.2338(4) 0.0875(3) 0.2232(2) 0.085 Uani 1 1 d . . . . .
H55 H 0.218860 0.090071 0.197509 0.101 Uiso 1 1 calc R U . . .
C56 C 0.2713(3) 0.1159(3) 0.2412(2) 0.078 Uani 1 1 d . . . . .
H56 H 0.281976 0.137763 0.227465 0.093 Uiso 1 1 calc R U . . .
C57 C 0.2936(3) 0.11300(19) 0.27880(19) 0.057 Uani 1 1 d . . . . .
C58 C 0.2769(3) 0.08144(19) 0.29908(19) 0.057 Uani 1 1 d . . . . .
C59 C 0.3329(3) 0.1414(2) 0.2956(2) 0.061 Uani 1 1 d . . . . .
C60 C 0.3662(3) 0.1664(2) 0.3081(2) 0.064 Uani 1 1 d . . . . .
C61 C 0.4029(3) 0.1986(2) 0.3226(2) 0.070 Uani 1 1 d . . . . .
C62 C 0.4098(3) 0.21418(19) 0.35807(19) 0.056 Uani 1 1 d . . . . .
H62 H 0.388672 0.203122 0.372357 0.067 Uiso 1 1 calc R U . . .
C63 C 0.4341(5) 0.2154(4) 0.3030(3) 0.122 Uani 1 1 d . . . . .
H63 H 0.430937 0.206617 0.278461 0.147 Uiso 1 1 calc R U . . .
C64 C 0.4695(6) 0.2448(5) 0.3191(3) 0.164 Uani 1 1 d . . . . .
H64 H 0.491455 0.255881 0.305500 0.197 Uiso 1 1 calc R U . . .
C65 C 0.4750(5) 0.2590(4) 0.3539(3) 0.115 Uani 1 1 d . . . . .
C66 C 0.5133(6) 0.2920(5) 0.3710(3) 0.171 Uani 1 1 d . . . . .
H66A H 0.546359 0.285131 0.366489 0.256 Uiso 1 1 calc R U . . .
H66B H 0.517027 0.292896 0.397544 0.256 Uiso 1 1 calc R U . . .
H66C H 0.501663 0.319854 0.360237 0.256 Uiso 1 1 calc R U . . .
C67 C 0.1311(5) -0.1035(3) 0.4898(4) 0.125 Uani 1 1 d . . . . .
H67A H 0.163513 -0.105000 0.509060 0.187 Uiso 1 1 calc R U . . .
H67B H 0.131002 -0.125048 0.471003 0.187 Uiso 1 1 calc R U . . .
H67C H 0.102582 -0.108898 0.500645 0.187 Uiso 1 1 calc R U . . .
C68 C 0.1252(4) -0.0593(3) 0.4722(3) 0.086 Uani 1 1 d . . . . .
C69 C 0.0899(4) -0.0301(3) 0.4787(3) 0.090 Uani 1 1 d . . . . .
H69 H 0.067415 -0.038648 0.492895 0.108 Uiso 1 1 calc R U . . .
C70 C 0.0866(3) 0.0106(3) 0.4653(3) 0.086 Uani 1 1 d . . . . .
H70 H 0.061636 0.029874 0.469203 0.103 Uiso 1 1 calc R U . . .
C71 C 0.1215(3) 0.0227(2) 0.4454(2) 0.065 Uani 1 1 d . . . . .
C72 C 0.1552(3) -0.0072(2) 0.4389(2) 0.062 Uani 1 1 d . . . . .
H72 H 0.177182 0.000335 0.424098 0.075 Uiso 1 1 calc R U . . .
C73 C 0.1213(3) 0.0645(2) 0.4298(2) 0.061 Uani 1 1 d . . . . .
C74 C 0.1233(3) 0.0984(2) 0.4173(2) 0.062 Uani 1 1 d . . . . .
C75 C 0.1211(3) 0.13984(19) 0.39965(19) 0.056 Uani 1 1 d . . . . .
C76 C 0.0745(3) 0.15495(19) 0.37778(19) 0.055 Uani 1 1 d . . . . .
H76 H 0.044286 0.138584 0.375251 0.067 Uiso 1 1 calc R U . . .
C77 C 0.0719(3) 0.1932(2) 0.3599(2) 0.062 Uani 1 1 d . . . . .
H77 H 0.040261 0.202578 0.344116 0.074 Uiso 1 1 calc R U . . .
C78 C 0.1153(3) 0.2179(2) 0.36481(19) 0.059 Uani 1 1 d . . . . .
H78 H 0.112951 0.244679 0.352832 0.071 Uiso 1 1 calc R U . . .
C79 C 0.1625(3) 0.2044(2) 0.3870(2) 0.060 Uani 1 1 d . . . . .
C80 C 0.1667(3) 0.16364(19) 0.40486(19) 0.056 Uani 1 1 d . . . . .
C81 C 0.2061(3) 0.2304(2) 0.3913(2) 0.063 Uani 1 1 d . . . . .
C82 C 0.2417(3) 0.2537(2) 0.3939(2) 0.064 Uani 1 1 d . . . . .
C83 C 0.2830(3) 0.2819(2) 0.3940(2) 0.063 Uani 1 1 d . . . . .
C84 C 0.3331(3) 0.2673(2) 0.40581(18) 0.061 Uani 1 1 d . . . . .
H84 H 0.338558 0.239084 0.415032 0.073 Uiso 1 1 calc R U . . .
C85 C 0.2773(3) 0.3242(2) 0.3826(2) 0.080 Uani 1 1 d . . . . .
H85 H 0.244062 0.336405 0.374742 0.096 Uiso 1 1 calc R U . . .
C86 C 0.3186(4) 0.3477(3) 0.3825(3) 0.100 Uani 1 1 d . . . . .
H86 H 0.314456 0.376724 0.375288 0.120 Uiso 1 1 calc R U . . .
C87 C 0.3669(4) 0.3304(2) 0.3928(3) 0.086 Uani 1 1 d . . . . .
C88 C 0.4126(5) 0.3556(4) 0.3906(5) 0.171 Uani 1 1 d . . . . .
H88A H 0.427272 0.369774 0.414170 0.256 Uiso 1 1 calc R U . . .
H88B H 0.402322 0.376943 0.371123 0.256 Uiso 1 1 calc R U . . .
H88C H 0.438133 0.336508 0.385040 0.256 Uiso 1 1 calc R U . . .
Pd3 Pd 0.000000 0.09401(2) 0.250000 0.051 Uani 1 2 d S T P . .
Pd4 Pd 0.000000 0.48306(2) 0.250000 0.052 Uani 1 2 d S T P . .
N13 N 0.0390(2) 0.09565(14) 0.21098(15) 0.053 Uani 1 1 d . . . . .
N14 N 0.0693(2) 0.09800(14) 0.28828(14) 0.052 Uani 1 1 d . . . . .
N15 N 0.1432(3) 0.28845(19) 0.2860(2) 0.080 Uani 1 1 d . . . . .
H15A H 0.134828 0.269936 0.300980 0.096 Uiso 1 1 d R U . . .
H15B H 0.135133 0.314249 0.291670 0.096 Uiso 1 1 d R U . . .
N16 N 0.0159(5) 0.2867(3) 0.1578(3) 0.055 Uani 0.5 1 d . . P K 1
H16A H -0.006000 0.266677 0.160041 0.066 Uiso 0.5 1 d R U P K 1
H16B H 0.045536 0.282170 0.174066 0.066 Uiso 0.5 1 d R U P K 1
N17 N -0.0192(2) 0.47990(16) 0.19434(14) 0.054 Uani 1 1 d . . . . .
N18 N 0.0755(2) 0.48151(15) 0.25230(15) 0.054 Uani 1 1 d . . . . .
C89 C 0.0596(4) 0.0310(3) 0.3213(3) 0.111 Uani 1 1 d . . . . .
H89A H 0.082397 0.011617 0.338523 0.166 Uiso 1 1 calc R U . . .
H89B H 0.044606 0.016162 0.298119 0.166 Uiso 1 1 calc R U . . .
H89C H 0.032242 0.040655 0.331931 0.166 Uiso 1 1 calc R U . . .
C90 C 0.0892(3) 0.06812(18) 0.31439(19) 0.056 Uani 1 1 d . . . . .
C91 C 0.1398(3) 0.07249(19) 0.33593(18) 0.056 Uani 1 1 d . . . . .
H91 H 0.154534 0.050907 0.353126 0.067 Uiso 1 1 calc R U . . .
C92 C 0.1681(3) 0.1073(2) 0.33249(19) 0.058 Uani 1 1 d . . . . .
H92 H 0.202315 0.110031 0.347365 0.069 Uiso 1 1 calc R U . . .
C93 C 0.1467(2) 0.13922(17) 0.30694(17) 0.049 Uani 1 1 d . . . . .
C94 C 0.0971(3) 0.13243(18) 0.28582(18) 0.052 Uani 1 1 d . . . . .
H94 H 0.081839 0.153661 0.268435 0.062 Uiso 1 1 calc R U . . .
C95 C 0.1735(2) 0.17679(19) 0.30279(18) 0.054 Uani 1 1 d . . . . .
C96 C 0.1963(3) 0.2095(2) 0.30107(19) 0.057 Uani 1 1 d . . . . .
C97 C 0.2223(3) 0.24784(19) 0.2978(2) 0.056 Uani 1 1 d . . . . .
C98 C 0.2750(3) 0.2473(2) 0.3012(3) 0.071 Uani 1 1 d . . . . .
H98 H 0.292594 0.220845 0.305110 0.086 Uiso 1 1 calc R U . . .
C99 C 0.3024(3) 0.2837(2) 0.2990(3) 0.084 Uani 1 1 d . . . . .
H99 H 0.338418 0.282759 0.302469 0.101 Uiso 1 1 calc R U . . .
C100 C 0.2752(3) 0.3222(2) 0.2914(2) 0.075 Uani 1 1 d . . . . .
H100 H 0.292942 0.347579 0.288838 0.091 Uiso 1 1 calc R U . . .
C101 C 0.2227(3) 0.32381(19) 0.2877(2) 0.057 Uani 1 1 d . . . . .
C102 C 0.1952(3) 0.28679(18) 0.29040(19) 0.054 Uani 1 1 d . . . . .
C103 C 0.1967(3) 0.36341(19) 0.28043(19) 0.056 Uani 1 1 d . . . . .
C104 C 0.1752(3) 0.3975(2) 0.27419(19) 0.056 Uani 1 1 d . . . . .
C105 C 0.1521(3) 0.43846(18) 0.26525(18) 0.051 Uani 1 1 d . . . . .
C106 C 0.1005(3) 0.44406(19) 0.26238(17) 0.052 Uani 1 1 d . . . . .
H106 H 0.081616 0.420584 0.267722 0.062 Uiso 1 1 calc R U . . .
C107 C 0.1802(3) 0.4727(2) 0.2584(2) 0.063 Uani 1 1 d . . . . .
H107 H 0.215966 0.470527 0.261136 0.075 Uiso 1 1 calc R U . . .
C108 C 0.1543(3) 0.5102(2) 0.2476(3) 0.078 Uani 1 1 d . . . . .
H108 H 0.172738 0.534113 0.242539 0.094 Uiso 1 1 calc R U . . .
C109 C 0.1027(3) 0.5143(2) 0.2438(2) 0.072 Uani 1 1 d . . . . .
C110 C 0.0777(5) 0.5549(3) 0.2284(5) 0.144 Uani 1 1 d . . . . .
H11A H 0.055508 0.549827 0.203657 0.217 Uiso 1 1 calc R U . . .
H11B H 0.104040 0.575792 0.227194 0.217 Uiso 1 1 calc R U . . .
H11C H 0.057178 0.565738 0.244243 0.217 Uiso 1 1 calc R U . . .
C111 C 0.0729(5) 0.0227(3) 0.2267(3) 0.050 Uani 0.5 1 d . . P L 1
H11D H 0.075050 -0.001808 0.211166 0.075 Uiso 0.5 1 calc R U P L 1
H11E H 0.043109 0.019543 0.236574 0.075 Uiso 0.5 1 calc R U P L 1
H11F H 0.104116 0.024244 0.247109 0.075 Uiso 0.5 1 calc R U P L 1
C112 C 0.0675(3) 0.0637(2) 0.2038(2) 0.065 Uani 1 1 d . . . . .
H112 H 0.069277 0.037775 0.216971 0.078 Uiso 0.5 1 calc R U P L 2
C113 C 0.0943(3) 0.0677(2) 0.1776(2) 0.077 Uani 1 1 d . . . . .
H113 H 0.114937 0.044767 0.173391 0.092 Uiso 1 1 calc R U . . .
C114 C 0.0913(3) 0.1049(3) 0.1575(2) 0.076 Uani 1 1 d . . . . .
H114 H 0.108250 0.107312 0.138484 0.091 Uiso 1 1 calc R U . . .
C115 C 0.0631(3) 0.1387(2) 0.1656(2) 0.059 Uani 1 1 d . . . . .
C116 C 0.0370(3) 0.13265(19) 0.19220(18) 0.056 Uani 1 1 d . . . . .
H116 H 0.016961 0.155361 0.197482 0.067 Uiso 1 1 calc R U . . .
C117 C 0.0575(3) 0.1787(2) 0.1463(2) 0.065 Uani 1 1 d . . . . .
C118 C 0.0492(3) 0.2111(2) 0.1295(2) 0.065 Uani 1 1 d . . . . .
C119 C 0.0385(3) 0.2495(2) 0.10751(19) 0.057 Uani 1 1 d . . . . .
C120 C 0.0426(3) 0.2494(2) 0.0720(2) 0.063 Uani 1 1 d . . . . .
H120 H 0.054396 0.224653 0.062304 0.075 Uiso 1 1 calc R U . . .
C121 C 0.0296(3) 0.2853(2) 0.0506(2) 0.068 Uani 1 1 d . . . . .
H121 H 0.031962 0.284994 0.025887 0.081 Uiso 1 1 calc R U . . .
C122 C 0.0133(3) 0.3213(2) 0.0644(2) 0.065 Uani 1 1 d . . . . .
H122 H 0.003669 0.345569 0.049067 0.079 Uiso 1 1 calc R U . . .
C123 C 0.0106(3) 0.3226(2) 0.10050(19) 0.058 Uani 1 1 d . . . . .
C124 C 0.0220(3) 0.2857(2) 0.12289(19) 0.059 Uani 1 1 d . . . . .
H124 H 0.018675 0.285538 0.147308 0.071 Uiso 0.5 1 calc R U P K 2
C125 C -0.0028(3) 0.3618(2) 0.11528(19) 0.059 Uani 1 1 d . . . . .
C126 C -0.0123(3) 0.3946(2) 0.1277(2) 0.062 Uani 1 1 d . . . . .
C127 C -0.0233(3) 0.4348(2) 0.14180(19) 0.057 Uani 1 1 d . . . . .
C128 C -0.0102(3) 0.4427(2) 0.17952(19) 0.056 Uani 1 1 d . . . . .
H128 H 0.005947 0.420566 0.195646 0.068 Uiso 1 1 calc R U . . .
C129 C -0.0465(3) 0.4683(2) 0.1187(2) 0.065 Uani 1 1 d . . . . .
H129 H -0.055350 0.464803 0.092746 0.078 Uiso 1 1 calc R U . . .
C130 C -0.0563(3) 0.5053(2) 0.1333(2) 0.071 Uani 1 1 d . . . . .
H130 H -0.072549 0.527736 0.117558 0.085 Uiso 1 1 calc R U . . .
C131 C -0.0428(3) 0.5113(2) 0.1715(2) 0.067 Uani 1 1 d . . . . .
H131 H -0.050320 0.537517 0.181482 0.080 Uiso 0.5 1 calc R U P M 2
C132 C -0.0540(6) 0.5534(4) 0.1877(4) 0.058 Uani 0.5 1 d . . P N 1
H13A H -0.086754 0.551475 0.194094 0.087 Uiso 0.5 1 calc R U P N 1
H13B H -0.055939 0.576158 0.169645 0.087 Uiso 0.5 1 calc R U P N 1
H13C H -0.026611 0.559807 0.209915 0.087 Uiso 0.5 1 calc R U P N 1
F1 F 0.3844(6) 0.1811(4) 0.4286(5) 0.085 Uani 0.4822 1 d D U P O 1
F2 F 0.3161(5) 0.1380(5) 0.4146(4) 0.122 Uani 0.4822 1 d D U P O 1
F7 F 0.3886(5) 0.1171(4) 0.4024(4) 0.130 Uani 0.4822 1 d D U P O 1
F8 F 0.3840(6) 0.1230(4) 0.4632(3) 0.128 Uani 0.4822 1 d D U P O 1
B1 B 0.3688(6) 0.1392(5) 0.4276(4) 0.101 Uani 0.4822 1 d D U P O 1
F1A F -0.0017(7) 0.1910(3) 0.2553(4) 0.106 Uani 0.5 1 d D U P P -1
F1B F -0.0406(5) 0.2463(5) 0.2237(5) 0.147 Uani 0.5 1 d D U P P -1
F17 F 0.0166(7) 0.2560(6) 0.2798(5) 0.167 Uani 0.5 1 d D U P P -1
F18 F 0.0448(6) 0.2341(5) 0.2300(4) 0.152 Uani 0.5 1 d D U P P -1
B5 B 0.0054(6) 0.2330(4) 0.2472(4) 0.116 Uani 0.5 1 d D U P P -1
F1C F -0.0041(10) 0.3112(8) 0.2286(6) 0.295 Uani 0.5 1 d D U P Q -1
F1D F 0.0547(10) 0.3373(9) 0.2788(6) 0.295 Uani 0.5 1 d D U P Q -1
F1E F 0.0010(9) 0.3808(5) 0.2453(4) 0.166 Uani 0.5 1 d D U P Q -1
F1F F 0.0675(7) 0.3458(7) 0.2204(5) 0.237 Uani 0.5 1 d D U P Q -1
B6 B 0.0310(8) 0.3449(7) 0.2411(6) 0.257 Uani 0.5 1 d D U P Q -1
F1G F 0.1148(5) 0.0330(4) 0.5612(4) 0.251 Uani 1 1 d D U . . .
F1H F 0.1851(5) 0.0143(4) 0.5382(4) 0.240 Uani 1 1 d D U . . .
F1I F 0.1957(6) 0.0445(5) 0.5915(4) 0.266 Uani 1 1 d D U . . .
F19 F 0.1647(5) 0.0844(4) 0.5369(3) 0.229 Uani 1 1 d D U . . .
B7 B 0.1619(6) 0.0457(5) 0.5549(5) 0.247 Uani 1 1 d D U . . .
F2A F 0.3941(6) 0.1131(4) 0.4524(4) 0.135 Uani 0.5178 1 d D U P O 2
F7A F 0.3287(5) 0.1609(4) 0.4525(3) 0.123 Uani 0.5178 1 d D U P O 2
F8A F 0.3289(5) 0.1303(4) 0.4014(3) 0.123 Uani 0.5178 1 d D U P O 2
F20 F 0.3909(6) 0.1766(3) 0.4263(4) 0.083 Uani 0.5178 1 d D U P O 2
B1A B 0.3615(5) 0.1441(5) 0.4335(4) 0.102 Uani 0.5178 1 d D U P O 2
F3 F 0.1802(7) -0.0452(5) 0.2224(4) 0.209 Uani 0.5695 1 d D U P R 1
F4 F 0.1279(7) -0.0339(5) 0.1649(5) 0.200 Uani 0.5695 1 d D U P R 1
F5 F 0.2055(6) -0.0692(4) 0.1740(5) 0.192 Uani 0.5695 1 d D U P R 1
F6 F 0.1405(6) -0.0979(4) 0.1882(5) 0.192 Uani 0.5695 1 d D U P R 1
B2 B 0.1640(6) -0.0592(5) 0.1872(4) 0.184 Uani 0.5695 1 d D U P R 1
F3A F 0.1665(8) -0.0130(4) 0.1797(6) 0.182 Uani 0.4305 1 d D U P R 2
F4A F 0.1263(9) -0.0337(7) 0.2146(6) 0.202 Uani 0.4305 1 d D U P R 2
F5A F 0.1300(8) -0.0786(6) 0.1681(6) 0.196 Uani 0.4305 1 d D U P R 2
F6A F 0.1984(8) -0.0666(6) 0.2172(6) 0.198 Uani 0.4305 1 d D U P R 2
B2A B 0.1557(8) -0.0513(6) 0.1939(6) 0.189 Uani 0.4305 1 d D U P R 2
F9 F 0.2812(3) 0.06369(17) 0.45760(15) 0.114 Uani 1 1 d D U . . .
F10 F 0.2451(2) 0.04630(16) 0.39884(13) 0.095 Uani 1 1 d D U . . .
F11 F 0.3292(2) 0.03445(19) 0.42199(18) 0.109 Uani 1 1 d D U . . .
F12 F 0.2726(2) -0.00430(13) 0.44083(14) 0.088 Uani 1 1 d D U . . .
B3 B 0.2829(3) 0.0358(2) 0.4300(2) 0.067 Uani 1 1 d D U . . .
F13 F -0.0517(4) 0.1378(3) 0.4538(3) 0.176 Uani 1 1 d D U . . .
F14 F -0.0850(3) 0.0763(3) 0.4295(3) 0.187 Uani 1 1 d D U . . .
F15 F -0.0081(3) 0.0992(3) 0.4213(2) 0.153 Uani 1 1 d D U . . .
F16 F -0.0146(4) 0.0733(3) 0.4740(3) 0.191 Uani 1 1 d D U . . .
B4 B -0.0398(4) 0.0974(4) 0.4441(3) 0.147 Uani 1 1 d D U . . .

loop_
_atom_site_aniso_label
_atom_site_aniso_U_11
_atom_site_aniso_U_22
_atom_site_aniso_U_33
_atom_site_aniso_U_23
_atom_site_aniso_U_13
_atom_site_aniso_U_12
Pd1 0.063 0.043 0.086 0.004 0.013 -0.013
Pd2 0.063 0.051 0.056 0.002 0.007 -0.019
N1 0.072 0.047 0.078 0.010 0.015 -0.013
N2 0.081 0.042 0.075 -0.004 0.010 -0.004
N3 0.068 0.047 0.098 -0.007 0.008 -0.017
N4 0.067 0.055 0.094 0.004 0.022 -0.020
N5 0.054 0.058 0.100 -0.001 0.008 -0.003
N6 0.091 0.064 0.075 -0.012 0.010 -0.006
N7 0.051 0.033 0.041 -0.008 0.012 -0.004
N8 0.068 0.062 0.086 -0.009 0.016 0.011
N9 0.063 0.052 0.066 -0.004 0.013 -0.015
N10 0.066 0.071 0.060 0.002 0.011 -0.025
N11 0.076 0.046 0.062 0.003 0.007 -0.016
N12 0.066 0.046 0.058 -0.006 0.009 -0.012
C1 0.097 0.041 0.111 0.012 0.026 -0.010
C2 0.133 0.060 0.090 0.024 0.022 -0.004
C3 0.120 0.071 0.076 0.006 0.008 -0.022
C4 0.091 0.055 0.076 0.003 0.024 -0.007
C5 0.075 0.047 0.080 0.004 0.025 -0.006
C6 0.091 0.078 0.074 0.000 0.020 -0.026
C7 0.073 0.069 0.075 0.007 0.014 -0.002
C8 0.069 0.062 0.070 0.006 0.022 -0.002
C9 0.097 0.065 0.073 0.010 0.031 0.006
C10 0.120 0.062 0.069 0.002 0.033 0.009
C11 0.079 0.052 0.083 -0.003 0.021 0.008
C12 0.066 0.053 0.060 0.004 0.015 0.012
C13 0.060 0.060 0.080 -0.007 0.017 -0.008
C14 0.063 0.062 0.065 -0.002 0.016 -0.004
C15 0.058 0.063 0.065 -0.006 0.015 -0.005
C16 0.060 0.049 0.056 0.001 0.006 -0.006
C17 0.055 0.046 0.059 -0.004 0.006 -0.005
C18 0.087 0.065 0.068 -0.011 0.018 -0.001
C19 0.107 0.052 0.081 -0.015 0.032 -0.015
C20 0.084 0.050 0.089 -0.003 0.016 -0.020
C21 0.161 0.068 0.083 -0.013 0.047 -0.074
C22 0.082 0.045 0.108 -0.009 0.011 -0.019
C23 0.074 0.047 0.137 -0.029 0.002 0.004
C24 0.078 0.049 0.097 -0.019 -0.002 0.002
C25 0.070 0.047 0.061 -0.004 -0.002 0.008
C26 0.067 0.043 0.063 -0.004 0.007 -0.013
C27 0.057 0.049 0.057 -0.006 0.001 0.000
C28 0.072 0.051 0.050 -0.011 0.006 0.009
C29 0.063 0.053 0.051 -0.013 0.001 0.004
C30 0.079 0.059 0.059 -0.016 0.003 -0.004
C31 0.063 0.075 0.065 -0.019 0.002 0.004
C32 0.062 0.071 0.066 -0.026 0.013 -0.014
C33 0.071 0.052 0.054 -0.013 0.011 -0.007
C34 0.067 0.064 0.052 -0.012 0.010 -0.004
C35 0.065 0.064 0.062 -0.014 0.011 -0.006
C36 0.066 0.067 0.067 -0.007 0.014 -0.011
C37 0.065 0.060 0.064 -0.009 0.017 -0.011
C38 0.059 0.061 0.062 -0.008 0.014 -0.018
C39 0.058 0.070 0.108 0.004 0.004 -0.013
C40 0.063 0.078 0.106 -0.008 0.013 -0.028
C41 0.073 0.069 0.087 -0.001 0.020 -0.022
C42 0.068 0.036 0.071 0.015 -0.014 -0.008
C43 0.082 0.063 0.126 -0.011 0.021 -0.016
C44 0.097 0.062 0.234 -0.036 0.030 -0.022
C45 0.132 0.148 0.126 0.014 -0.008 -0.102
C46 0.085 0.071 0.133 0.000 -0.002 -0.040
C47 0.111 0.090 0.118 0.005 -0.023 -0.048
C48 0.104 0.078 0.102 0.005 -0.019 -0.031
C49 0.074 0.049 0.082 -0.009 -0.004 -0.008
C50 0.059 0.044 0.083 -0.009 0.008 -0.012
C51 0.068 0.048 0.073 -0.009 0.000 -0.002
C52 0.075 0.049 0.064 -0.018 0.004 0.008
C53 0.058 0.048 0.058 -0.008 0.003 0.009
C54 0.066 0.069 0.068 -0.013 0.003 0.000
C55 0.088 0.090 0.063 0.006 -0.002 -0.003
C56 0.080 0.064 0.082 0.002 0.009 0.008
C57 0.057 0.042 0.065 -0.011 0.006 0.007
C58 0.058 0.044 0.062 -0.016 0.004 0.010
C59 0.072 0.043 0.070 -0.002 0.020 0.012
C60 0.070 0.054 0.067 0.003 0.015 0.002
C61 0.076 0.067 0.064 -0.001 0.017 -0.013
C62 0.053 0.050 0.058 -0.001 0.003 -0.008
C63 0.154 0.145 0.076 -0.036 0.044 -0.083
C64 0.202 0.211 0.105 -0.044 0.086 -0.141
C65 0.130 0.143 0.076 -0.018 0.035 -0.084
C66 0.207 0.226 0.094 -0.046 0.067 -0.171
C67 0.134 0.067 0.198 0.032 0.087 -0.016
C68 0.083 0.064 0.116 0.007 0.036 -0.030
C69 0.086 0.065 0.131 0.013 0.051 -0.013
C70 0.069 0.071 0.126 0.001 0.041 -0.011
C71 0.054 0.057 0.082 0.007 0.015 -0.012
C72 0.060 0.049 0.073 0.007 0.011 -0.013
C73 0.053 0.047 0.080 -0.001 0.012 -0.005
C74 0.053 0.065 0.065 -0.008 0.012 -0.003
C75 0.057 0.044 0.066 -0.006 0.011 0.000
C76 0.051 0.045 0.067 -0.011 0.011 -0.006
C77 0.055 0.054 0.070 -0.011 0.006 0.001
C78 0.068 0.041 0.063 -0.006 0.010 0.001
C79 0.065 0.043 0.068 -0.014 0.009 -0.005
C80 0.054 0.047 0.065 -0.008 0.011 -0.007
C81 0.067 0.048 0.067 -0.010 0.008 -0.003
C82 0.061 0.052 0.076 -0.009 0.012 -0.002
C83 0.070 0.048 0.064 -0.004 0.007 -0.014
C84 0.073 0.047 0.052 -0.008 -0.003 -0.015
C85 0.072 0.055 0.097 0.013 -0.006 -0.008
C86 0.085 0.064 0.125 0.042 -0.016 -0.020
C87 0.084 0.061 0.099 0.023 -0.004 -0.025
C88 0.085 0.113 0.286 0.107 0.001 -0.033
Pd3 0.051 0.031 0.061 0.000 -0.003 0.000
Pd4 0.053 0.043 0.055 0.000 0.006 0.000
N13 0.053 0.034 0.061 -0.002 -0.004 0.004
N14 0.060 0.034 0.051 -0.004 -0.005 0.001
N15 0.077 0.052 0.110 0.007 0.023 0.001
N16 0.088 0.041 0.036 0.002 0.015 -0.015
N17 0.061 0.047 0.049 0.003 0.005 0.004
N18 0.062 0.043 0.053 0.004 0.006 -0.003
C89 0.116 0.064 0.131 0.034 -0.004 -0.007
C90 0.060 0.037 0.065 0.006 0.006 0.003
C91 0.065 0.042 0.051 0.004 0.000 0.014
C92 0.050 0.048 0.065 -0.007 0.000 0.011
C93 0.050 0.035 0.057 -0.003 0.008 0.001
C94 0.061 0.034 0.057 0.001 0.011 0.002
C95 0.046 0.048 0.061 -0.007 0.002 0.004
C96 0.055 0.049 0.062 0.002 0.007 0.001
C97 0.051 0.041 0.071 -0.001 0.008 0.000
C98 0.044 0.041 0.118 0.003 0.002 0.008
C99 0.058 0.057 0.123 0.005 0.000 -0.010
C100 0.061 0.050 0.106 0.007 0.006 -0.003
C101 0.053 0.040 0.072 0.002 0.006 0.000
C102 0.049 0.040 0.067 -0.004 0.004 0.002
C103 0.054 0.044 0.064 0.001 0.004 -0.008
C104 0.057 0.044 0.065 0.004 0.015 -0.003
C105 0.051 0.042 0.056 0.004 0.008 0.002
C106 0.055 0.042 0.056 0.004 0.009 -0.003
C107 0.057 0.051 0.077 0.014 0.013 -0.005
C108 0.063 0.053 0.120 0.020 0.028 -0.002
C109 0.070 0.047 0.099 0.015 0.024 0.001
C110 0.100 0.082 0.253 0.074 0.049 0.026
C111 0.062 0.022 0.058 0.001 0.002 0.023
C112 0.071 0.045 0.072 0.001 0.007 0.017
C113 0.077 0.058 0.089 -0.001 0.012 0.025
C114 0.078 0.074 0.072 0.012 0.012 0.019
C115 0.054 0.048 0.071 -0.001 0.008 0.000
C116 0.055 0.042 0.060 0.000 -0.003 0.008
C117 0.056 0.061 0.072 0.001 0.007 -0.001
C118 0.062 0.056 0.074 0.007 0.012 -0.006
C119 0.050 0.049 0.066 0.002 0.003 -0.009
C120 0.064 0.056 0.065 -0.008 0.010 -0.011
C121 0.082 0.057 0.060 -0.003 0.011 -0.020
C122 0.075 0.053 0.059 0.006 0.003 -0.016
C123 0.064 0.045 0.062 -0.002 0.011 -0.012
C124 0.066 0.050 0.058 0.001 0.011 -0.018
C125 0.063 0.049 0.061 -0.005 0.008 -0.012
C126 0.065 0.058 0.060 0.005 0.010 -0.013
C127 0.056 0.051 0.060 -0.002 0.010 -0.008
C128 0.056 0.045 0.064 0.006 0.009 0.002
C129 0.071 0.062 0.058 0.010 0.011 0.003
C130 0.077 0.061 0.066 0.014 0.003 0.012
C131 0.063 0.056 0.075 0.012 0.006 0.016
C132 0.067 0.035 0.067 0.005 0.007 0.025
F1 0.098 0.072 0.079 0.001 0.014 -0.003
F2 0.107 0.109 0.138 -0.001 0.013 -0.014
F7 0.147 0.090 0.137 -0.022 0.012 0.012
F8 0.155 0.099 0.113 0.022 0.007 -0.013
B1 0.111 0.078 0.101 0.003 0.006 -0.010
F1A 0.105 0.115 0.090 -0.004 0.014 -0.021
F1B 0.117 0.152 0.146 0.011 -0.012 0.007
F17 0.167 0.163 0.137 -0.057 -0.016 -0.004
F18 0.140 0.163 0.152 0.016 0.039 -0.026
B5 0.112 0.115 0.103 -0.005 0.002 -0.017
F1C 0.263 0.324 0.256 -0.091 -0.007 -0.009
F1D 0.268 0.323 0.235 -0.013 -0.038 -0.004
F1E 0.158 0.260 0.087 -0.005 0.045 -0.060
F1F 0.189 0.264 0.194 -0.094 -0.064 0.024
B6 0.226 0.294 0.204 -0.052 -0.023 0.000
F1G 0.251 0.251 0.251 0.000 0.067 0.000
F1H 0.240 0.240 0.240 0.000 0.064 0.000
F1I 0.266 0.266 0.266 0.000 0.071 0.000
F19 0.229 0.229 0.229 0.000 0.061 0.000
B7 0.247 0.247 0.247 0.000 0.066 0.000
F2A 0.157 0.087 0.139 0.026 0.003 0.015
F7A 0.104 0.139 0.124 0.008 0.027 -0.023
F8A 0.136 0.108 0.103 -0.022 -0.010 -0.021
F20 0.095 0.060 0.088 -0.001 0.015 -0.023
B1A 0.113 0.080 0.100 0.002 0.003 -0.011
F3 0.223 0.152 0.211 -0.049 -0.014 0.066
F4 0.203 0.137 0.219 0.001 -0.013 0.082
F5 0.194 0.128 0.219 -0.048 -0.002 0.074
F6 0.189 0.111 0.233 -0.024 -0.021 0.073
B2 0.193 0.106 0.212 -0.044 -0.014 0.080
F3A 0.213 0.085 0.213 -0.039 -0.003 0.062
F4A 0.208 0.149 0.219 -0.045 0.003 0.056
F5A 0.197 0.130 0.215 -0.046 -0.024 0.040
F6A 0.203 0.128 0.219 -0.045 -0.019 0.073
B2A 0.197 0.115 0.214 -0.044 -0.015 0.075
F9 0.160 0.084 0.087 -0.023 0.013 -0.003
F10 0.095 0.082 0.084 0.015 -0.018 0.002
F11 0.079 0.111 0.141 0.009 0.035 -0.013
F12 0.099 0.059 0.103 0.018 0.023 -0.001
B3 0.067 0.056 0.073 0.002 0.007 -0.007
F13 0.162 0.143 0.238 0.034 0.080 0.009
F14 0.153 0.177 0.248 0.043 0.083 -0.037
F15 0.140 0.166 0.173 0.035 0.075 -0.020
F16 0.176 0.219 0.210 0.105 0.104 0.060
B4 0.133 0.136 0.198 0.063 0.088 -0.005

loop_
_atom_type_symbol
_atom_type_description
_atom_type_scat_dispersion_real
_atom_type_scat_dispersion_imag
_atom_type_scat_source
C C 0.0137 0.0067 'International Tables Vol C Tables 4.2.6.8 and 6.1.1.4'
H H 0.0000 0.0000 'International Tables Vol C Tables 4.2.6.8 and 6.1.1.4'
B B 0.0070 0.0029 'International Tables Vol C Tables 4.2.6.8 and 6.1.1.4'
F F 0.0583 0.0400 'International Tables Vol C Tables 4.2.6.8 and 6.1.1.4'
N N 0.0241 0.0134 'International Tables Vol C Tables 4.2.6.8 and 6.1.1.4'
Pd Pd 0.0375 3.1039 'International Tables Vol C Tables 4.2.6.8 and 6.1.1.4'

loop_
_geom_angle_atom_site_label_1
_geom_angle_atom_site_label_2
_geom_angle_atom_site_label_3
_geom_angle
_geom_angle_site_symmetry_1
_geom_angle_site_symmetry_3
_geom_angle_publ_flag
N1 Pd1 N4 89.9(3) . . ?
N2 Pd1 N1 89.5(3) . . ?
N2 Pd1 N4 173.7(2) . . ?
N3 Pd1 N1 173.9(2) . . ?
N3 Pd1 N2 89.7(3) . . ?
N3 Pd1 N4 90.3(3) . . ?
N9 Pd2 N10 90.8(3) . . ?
N9 Pd2 N11 175.3(2) . . ?
N9 Pd2 N12 90.5(2) . . ?
N11 Pd2 N10 90.1(3) . . ?
N12 Pd2 N10 173.2(2) . . ?
N12 Pd2 N11 88.1(2) . . ?
C1 N1 Pd1 123.3(5) . . ?
C5 N1 Pd1 117.6(5) . . ?
C5 N1 C1 118.8(7) . . ?
C22 N2 Pd1 124.8(6) . . ?
C26 N2 Pd1 117.0(5) . . ?
C26 N2 C22 118.1(7) . . ?
C46 N3 Pd1 125.1(7) . . ?
C46 N3 C50 119.6(8) . . ?
C50 N3 Pd1 115.3(5) . . ?
C68 N4 Pd1 126.2(6) . . ?
C68 N4 C72 119.5(7) . . ?
C72 N4 Pd1 114.4(5) . . ?
H5A N5 H5B 108.8 . . ?
C80 N5 H5A 109.8 . . ?
C80 N5 H5B 108.7 . . ?
H6A N6 H6B 109.1 . . ?
C58 N6 H6A 110.3 . . ?
C58 N6 H6B 108.8 . . ?
H7A N7 H7B 106.6 . . ?
C13 N7 H7A 108.7 . . ?
C13 N7 H7B 112.4 . . ?
H8A N8 H8B 108.3 . . ?
C34 N8 H8A 110.9 . . ?
C34 N8 H8B 109.5 . . ?
C38 N9 Pd2 117.9(5) . . ?
C41 N9 Pd2 123.9(5) . . ?
C41 N9 C38 118.1(7) . . ?
C62 N10 Pd2 114.3(5) . . ?
C62 N10 C65 119.7(7) . . ?
C65 N10 Pd2 126.0(5) . . ?
C84 N11 Pd2 115.5(5) . . ?
C84 N11 C87 118.8(7) . . ?
C87 N11 Pd2 125.6(6) . . ?
C17 N12 Pd2 116.2(4) . . ?
C17 N12 C20 118.7(6) . . ?
C20 N12 Pd2 124.7(5) . . ?
N1 C1 H1 119.4 . . ?
N1 C1 C2 121.1(7) . . ?
N1 C1 C42 121.3(12) . . ?
C2 C1 H1 119.4 . . ?
C2 C1 C42 117.4(12) . . ?
C1 C2 H2 119.9 . . ?
C3 C2 C1 120.2(8) . . ?
C3 C2 H2 119.9 . . ?
C2 C3 H3 120.5 . . ?
C2 C3 C4 118.9(8) . . ?
C4 C3 H3 120.5 . . ?
C3 C4 C6 122.7(8) . . ?
C5 C4 C3 117.8(7) . . ?
C5 C4 C6 119.4(7) . . ?
N1 C5 C4 123.1(7) . . ?
N1 C5 H5 118.4 . . ?
C4 C5 H5 118.4 . . ?
C7 C6 C4 178.5(10) . . ?
C6 C7 C8 178.6(11) . . ?
C9 C8 C7 120.5(7) . . ?
C9 C8 C13 119.1(7) . . ?
C13 C8 C7 120.4(7) . . ?
C8 C9 H9 119.2 . . ?
C10 C9 C8 121.6(7) . . ?
C10 C9 H9 119.2 . . ?
C9 C10 H10 120.1 . . ?
C9 C10 C11 119.7(8) . . ?
C11 C10 H10 120.1 . . ?
C10 C11 H11 119.8 . . ?
C12 C11 C10 120.3(7) . . ?
C12 C11 H11 119.8 . . ?
C11 C12 C13 119.9(7) . . ?
C11 C12 C14 118.6(7) . . ?
C13 C12 C14 121.5(7) . . ?
C8 C13 N7 125.9(9) . . ?
C8 C13 H13 120.3 . . ?
C12 C13 N7 114.1(9) . . ?
C12 C13 C8 119.4(7) . . ?
C12 C13 H13 120.3 . . ?
C15 C14 C12 176.4(8) . . ?
C14 C15 C16 174.9(8) . . ?
C17 C16 C15 120.6(6) . . ?
C18 C16 C15 120.2(7) . . ?
C18 C16 C17 119.3(6) . . ?
N12 C17 C16 121.5(6) . . ?
N12 C17 H17 119.3 . . ?
C16 C17 H17 119.3 . . ?
C16 C18 H18 120.3 . . ?
C19 C18 C16 119.4(7) . . ?
C19 C18 H18 120.3 . . ?
C18 C19 H19 120.5 . . ?
C18 C19 C20 119.0(7) . . ?
C20 C19 H19 120.5 . . ?
N12 C20 C19 122.1(7) . . ?
N12 C20 H20 119.0 . . ?
N12 C20 C21 111.5(13) . . ?
C19 C20 H20 119.0 . . ?
C19 C20 C21 124.1(12) . . ?
C20 C21 H21A 109.5 . . ?
C20 C21 H21B 109.5 . . ?
C20 C21 H21C 109.5 . . ?
H21A C21 H21B 109.5 . . ?
H21A C21 H21C 109.5 . . ?
H21B C21 H21C 109.5 . . ?
N2 C22 H22 119.8 . . ?
N2 C22 C23 120.5(7) . . ?
N2 C22 C44 117.7(9) . . ?
C23 C22 H22 119.8 . . ?
C23 C22 C44 121.8(8) . . ?
C22 C23 H23 119.5 . . ?
C24 C23 C22 121.0(7) . . ?
C24 C23 H23 119.5 . . ?
C23 C24 H24 120.1 . . ?
C23 C24 C25 119.8(8) . . ?
C25 C24 H24 120.1 . . ?
C26 C25 C24 116.1(7) . . ?
C26 C25 C27 120.1(6) . . ?
C27 C25 C24 123.7(7) . . ?
N2 C26 C25 124.4(6) . . ?
N2 C26 H26 117.8 . . ?
C25 C26 H26 117.8 . . ?
C28 C27 C25 178.3(8) . . ?
C27 C28 C29 176.3(8) . . ?
C30 C29 C28 119.5(6) . . ?
C34 C29 C28 121.1(6) . . ?
C34 C29 C30 119.4(6) . . ?
C29 C30 H30 119.6 . . ?
C31 C30 C29 120.8(7) . . ?
C31 C30 H30 119.6 . . ?
C30 C31 H31 119.9 . . ?
C30 C31 C32 120.1(7) . . ?
C32 C31 H31 119.9 . . ?
C31 C32 H32 119.8 . . ?
C31 C32 C33 120.3(7) . . ?
C33 C32 H32 119.8 . . ?
C34 C33 C32 119.3(6) . . ?
C34 C33 C35 122.8(7) . . ?
C35 C33 C32 117.9(6) . . ?
C29 C34 N8 121.0(6) . . ?
C29 C34 H34 120.0 . . ?
C33 C34 N8 118.9(6) . . ?
C33 C34 C29 120.1(7) . . ?
C33 C34 H34 120.0 . . ?
C36 C35 C33 176.2(8) . . ?
C35 C36 C37 176.7(9) . . ?
C38 C37 C36 120.8(7) . . ?
C39 C37 C36 122.4(7) . . ?
C39 C37 C38 116.8(7) . . ?
N9 C38 C37 124.0(6) . . ?
N9 C38 H38 118.0 . . ?
C37 C38 H38 118.0 . . ?
C37 C39 H39 120.2 . . ?
C40 C39 C37 119.5(8) . . ?
C40 C39 H39 120.2 . . ?
C39 C40 H40 119.7 . . ?
C41 C40 C39 120.6(8) . . ?
C41 C40 H40 119.7 . . ?
N9 C41 C40 120.9(7) . . ?
N9 C41 H41 119.5 . . ?
N9 C41 C43 119.7(9) . . ?
C40 C41 H41 119.5 . . ?
C40 C41 C43 119.2(8) . . ?
C1 C42 H42A 109.5 . . ?
C1 C42 H42B 109.5 . . ?
C1 C42 H42C 109.5 . . ?
H42A C42 H42B 109.5 . . ?
H42A C42 H42C 109.5 . . ?
H42B C42 H42C 109.5 . . ?
C41 C43 H43A 109.5 . . ?
C41 C43 H43B 109.5 . . ?
C41 C43 H43C 109.5 . . ?
H43A C43 H43B 109.5 . . ?
H43A C43 H43C 109.5 . . ?
H43B C43 H43C 109.5 . . ?
C22 C44 H44A 109.5 . . ?
C22 C44 H44B 109.5 . . ?
C22 C44 H44C 109.5 . . ?
H44A C44 H44B 109.5 . . ?
H44A C44 H44C 109.5 . . ?
H44B C44 H44C 109.5 . . ?
H45A C45 H45B 109.5 . . ?
H45A C45 H45C 109.5 . . ?
H45B C45 H45C 109.5 . . ?
C46 C45 H45A 109.5 . . ?
C46 C45 H45B 109.5 . . ?
C46 C45 H45C 109.5 . . ?
N3 C46 C45 119.6(10) . . ?
N3 C46 C47 119.4(9) . . ?
C47 C46 C45 121.0(8) . . ?
C46 C47 H47 119.8 . . ?
C48 C47 C46 120.5(9) . . ?
C48 C47 H47 119.8 . . ?
C47 C48 H48 120.5 . . ?
C47 C48 C49 119.0(9) . . ?
C49 C48 H48 120.5 . . ?
C48 C49 C51 120.1(8) . . ?
C50 C49 C48 118.1(8) . . ?
C50 C49 C51 121.8(7) . . ?
N3 C50 C49 123.3(7) . . ?
N3 C50 H50 118.4 . . ?
C49 C50 H50 118.4 . . ?
C52 C51 C49 175.7(8) . . ?
C51 C52 C53 177.5(8) . . ?
C54 C53 C52 118.4(6) . . ?
C54 C53 C58 120.2(7) . . ?
C58 C53 C52 121.3(6) . . ?
C53 C54 H54 119.8 . . ?
C55 C54 C53 120.4(7) . . ?
C55 C54 H54 119.8 . . ?
C54 C55 H55 120.0 . . ?
C54 C55 C56 120.0(8) . . ?
C56 C55 H55 120.0 . . ?
C55 C56 H56 119.4 . . ?
C55 C56 C57 121.2(8) . . ?
C57 C56 H56 119.4 . . ?
C56 C57 C58 119.3(7) . . ?
C56 C57 C59 119.3(7) . . ?
C58 C57 C59 121.4(6) . . ?
N6 C58 C53 119.5(7) . . ?
N6 C58 C57 121.7(6) . . ?
C57 C58 C53 118.8(6) . . ?
C60 C59 C57 176.6(8) . . ?
C59 C60 C61 175.7(8) . . ?
C62 C61 C60 121.3(7) . . ?
C63 C61 C60 122.5(8) . . ?
C63 C61 C62 116.2(7) . . ?
N10 C62 C61 123.6(7) . . ?
N10 C62 H62 118.2 . . ?
C61 C62 H62 118.2 . . ?
C61 C63 H63 120.4 . . ?
C64 C63 C61 119.2(9) . . ?
C64 C63 H63 120.4 . . ?
C63 C64 H64 118.6 . . ?
C63 C64 C65 122.8(10) . . ?
C65 C64 H64 118.6 . . ?
N10 C65 C64 118.5(8) . . ?
N10 C65 C66 119.1(9) . . ?
C64 C65 C66 122.3(9) . . ?
C65 C66 H66A 109.5 . . ?
C65 C66 H66B 109.5 . . ?
C65 C66 H66C 109.5 . . ?
H66A C66 H66B 109.5 . . ?
H66A C66 H66C 109.5 . . ?
H66B C66 H66C 109.5 . . ?
H67A C67 H67B 109.5 . . ?
H67A C67 H67C 109.5 . . ?
H67B C67 H67C 109.5 . . ?
C68 C67 H67A 109.5 . . ?
C68 C67 H67B 109.5 . . ?
C68 C67 H67C 109.5 . . ?
N4 C68 C67 118.7(9) . . ?
N4 C68 C69 119.6(7) . . ?
C69 C68 C67 121.3(8) . . ?
C68 C69 H69 119.0 . . ?
C70 C69 C68 121.9(8) . . ?
C70 C69 H69 119.0 . . ?
C69 C70 H70 121.1 . . ?
C69 C70 C71 117.8(8) . . ?
C71 C70 H70 121.1 . . ?
C70 C71 C73 122.5(7) . . ?
C72 C71 C70 118.6(7) . . ?
C72 C71 C73 118.8(7) . . ?
N4 C72 C71 122.5(7) . . ?
N4 C72 H72 118.8 . . ?
C71 C72 H72 118.8 . . ?
C74 C73 C71 177.3(8) . . ?
C73 C74 C75 174.8(8) . . ?
C76 C75 C74 119.7(6) . . ?
C76 C75 C80 121.5(6) . . ?
C80 C75 C74 118.8(6) . . ?
C75 C76 H76 119.6 . . ?
C77 C76 C75 120.7(6) . . ?
C77 C76 H76 119.6 . . ?
C76 C77 H77 120.1 . . ?
C76 C77 C78 119.7(7) . . ?
C78 C77 H77 120.1 . . ?
C77 C78 H78 119.3 . . ?
C77 C78 C79 121.5(6) . . ?
C79 C78 H78 119.3 . . ?
C78 C79 C80 119.8(6) . . ?
C78 C79 C81 120.0(6) . . ?
C81 C79 C80 120.2(7) . . ?
N5 C80 C75 121.5(6) . . ?
N5 C80 C79 121.8(6) . . ?
C75 C80 C79 116.7(6) . . ?
C82 C81 C79 177.1(9) . . ?
C81 C82 C83 175.6(9) . . ?
C84 C83 C82 119.7(6) . . ?
C84 C83 C85 115.6(7) . . ?
C85 C83 C82 124.7(8) . . ?
N11 C84 C83 124.0(6) . . ?
N11 C84 H84 118.0 . . ?
C83 C84 H84 118.0 . . ?
C83 C85 H85 119.9 . . ?
C86 C85 C83 120.1(8) . . ?
C86 C85 H85 119.9 . . ?
C85 C86 H86 119.5 . . ?
C85 C86 C87 120.9(8) . . ?
C87 C86 H86 119.5 . . ?
N11 C87 C86 120.4(8) . . ?
N11 C87 C88 118.5(9) . . ?
C86 C87 C88 121.1(8) . . ?
C87 C88 H88A 109.5 . . ?
C87 C88 H88B 109.5 . . ?
C87 C88 H88C 109.5 . . ?
H88A C88 H88B 109.5 . . ?
H88A C88 H88C 109.5 . . ?
H88B C88 H88C 109.5 . . ?
N13 Pd3 N13 177.1(3) 2 . ?
N13 Pd3 N14 87.3(2) . . ?
N13 Pd3 N14 92.5(2) . 2 ?
N13 Pd3 N14 87.3(2) 2 2 ?
N13 Pd3 N14 92.5(2) 2 . ?
N14 Pd3 N14 173.0(3) . 2 ?
N17 Pd4 N17 174.4(3) . 2 ?
N18 Pd4 N17 91.2(2) 2 2 ?
N18 Pd4 N17 88.7(2) 2 . ?
N18 Pd4 N17 88.7(2) . 2 ?
N18 Pd4 N17 91.2(2) . . ?
N18 Pd4 N18 177.2(3) . 2 ?
C112 N13 Pd3 124.7(5) . . ?
C112 N13 C116 118.9(6) . . ?
C116 N13 Pd3 116.4(4) . . ?
C90 N14 Pd3 125.4(4) . . ?
C94 N14 Pd3 115.4(4) . . ?
C94 N14 C90 119.1(6) . . ?
H15A N15 H15B 109.4 . . ?
C102 N15 H15A 109.1 . . ?
C102 N15 H15B 108.5 . . ?
H16A N16 H16B 109.1 . . ?
C124 N16 H16A 109.3 . . ?
C124 N16 H16B 109.9 . . ?
C128 N17 Pd4 116.6(4) . . ?
C128 N17 C131 118.5(6) . . ?
C131 N17 Pd4 124.8(5) . . ?
C106 N18 Pd4 117.1(4) . . ?
C109 N18 Pd4 125.3(5) . . ?
C109 N18 C106 117.6(6) . . ?
H89A C89 H89B 109.5 . . ?
H89A C89 H89C 109.5 . . ?
H89B C89 H89C 109.5 . . ?
C90 C89 H89A 109.5 . . ?
C90 C89 H89B 109.5 . . ?
C90 C89 H89C 109.5 . . ?
N14 C90 C89 122.9(7) . . ?
N14 C90 C91 119.2(6) . . ?
C91 C90 C89 117.9(6) . . ?
C90 C91 H91 119.6 . . ?
C92 C91 C90 120.8(6) . . ?
C92 C91 H91 119.6 . . ?
C91 C92 H92 120.0 . . ?
C91 C92 C93 119.9(6) . . ?
C93 C92 H92 120.0 . . ?
C92 C93 C95 122.8(6) . . ?
C94 C93 C92 116.4(6) . . ?
C94 C93 C95 120.8(6) . . ?
N14 C94 C93 124.3(6) . . ?
N14 C94 H94 117.8 . . ?
C93 C94 H94 117.8 . . ?
C96 C95 C93 176.6(7) . . ?
C95 C96 C97 178.1(8) . . ?
C98 C97 C96 120.1(6) . . ?
C98 C97 C102 119.5(6) . . ?
C102 C97 C96 120.4(6) . . ?
C97 C98 H98 118.8 . . ?
C99 C98 C97 122.5(7) . . ?
C99 C98 H98 118.8 . . ?
C98 C99 H99 121.1 . . ?
C98 C99 C100 117.8(8) . . ?
C100 C99 H99 121.1 . . ?
C99 C100 H100 119.4 . . ?
C101 C100 C99 121.2(7) . . ?
C101 C100 H100 119.4 . . ?
C100 C101 C102 120.8(6) . . ?
C100 C101 C103 119.4(6) . . ?
C102 C101 C103 119.8(6) . . ?
N15 C102 C97 121.2(6) . . ?
N15 C102 C101 120.5(6) . . ?
C101 C102 C97 118.3(6) . . ?
C104 C103 C101 179.0(8) . . ?
C103 C104 C105 176.1(8) . . ?
C106 C105 C104 120.2(6) . . ?
C107 C105 C104 121.1(6) . . ?
C107 C105 C106 118.7(6) . . ?
N18 C106 C105 123.3(6) . . ?
N18 C106 H106 118.3 . . ?
C105 C106 H106 118.3 . . ?
C105 C107 H107 121.3 . . ?
C108 C107 C105 117.4(7) . . ?
C108 C107 H107 121.3 . . ?
C107 C108 H108 118.8 . . ?
C109 C108 C107 122.4(7) . . ?
C109 C108 H108 118.8 . . ?
N18 C109 C108 120.5(6) . . ?
N18 C109 C110 121.8(8) . . ?
C108 C109 C110 117.7(7) . . ?
C109 C110 H11A 109.5 . . ?
C109 C110 H11B 109.5 . . ?
C109 C110 H11C 109.5 . . ?
H11A C110 H11B 109.5 . . ?
H11A C110 H11C 109.5 . . ?
H11B C110 H11C 109.5 . . ?
H11D C111 H11E 109.5 . . ?
H11D C111 H11F 109.5 . . ?
H11E C111 H11F 109.5 . . ?
C112 C111 H11D 109.5 . . ?
C112 C111 H11E 109.5 . . ?
C112 C111 H11F 109.5 . . ?
N13 C112 C111 119.2(8) . . ?
N13 C112 H112 119.3 . . ?
N13 C112 C113 121.4(6) . . ?
C113 C112 C111 119.3(7) . . ?
C113 C112 H112 119.3 . . ?
C112 C113 H113 119.9 . . ?
C112 C113 C114 120.2(7) . . ?
C114 C113 H113 119.9 . . ?
C113 C114 H114 120.7 . . ?
C113 C114 C115 118.6(8) . . ?
C115 C114 H114 120.7 . . ?
C114 C115 C117 123.0(7) . . ?
C116 C115 C114 118.2(6) . . ?
C116 C115 C117 118.7(6) . . ?
N13 C116 C115 122.6(6) . . ?
N13 C116 H116 118.7 . . ?
C115 C116 H116 118.7 . . ?
C118 C117 C115 175.2(8) . . ?
C117 C118 C119 177.4(8) . . ?
C120 C119 C118 119.9(7) . . ?
C120 C119 C124 121.6(6) . . ?
C124 C119 C118 118.4(7) . . ?
C119 C120 H120 120.1 . . ?
C119 C120 C121 119.7(7) . . ?
C121 C120 H120 120.1 . . ?
C120 C121 H121 119.6 . . ?
C122 C121 C120 120.8(7) . . ?
C122 C121 H121 119.6 . . ?
C121 C122 H122 119.8 . . ?
C121 C122 C123 120.4(7) . . ?
C123 C122 H122 119.8 . . ?
C122 C123 C124 120.1(6) . . ?
C122 C123 C125 119.5(6) . . ?
C124 C123 C125 120.4(6) . . ?
N16 C124 C119 123.3(7) . . ?
N16 C124 C123 119.3(7) . . ?
C119 C124 C123 117.4(6) . . ?
C119 C124 H124 121.3 . . ?
C123 C124 H124 121.3 . . ?
C126 C125 C123 177.9(8) . . ?
C125 C126 C127 178.1(8) . . ?
C128 C127 C126 120.8(6) . . ?
C128 C127 C129 116.9(6) . . ?
C129 C127 C126 122.3(6) . . ?
N17 C128 C127 123.5(6) . . ?
N17 C128 H128 118.2 . . ?
C127 C128 H128 118.2 . . ?
C127 C129 H129 120.0 . . ?
C130 C129 C127 119.9(7) . . ?
C130 C129 H129 120.0 . . ?
C129 C130 H130 119.6 . . ?
C129 C130 C131 120.8(7) . . ?
C131 C130 H130 119.6 . . ?
N17 C131 C130 120.4(7) . . ?
N17 C131 H131 119.8 . . ?
N17 C131 C132 119.4(8) . . ?
C130 C131 H131 119.8 . . ?
C130 C131 C132 120.2(7) . . ?
C131 C132 H13A 109.5 . . ?
C131 C132 H13B 109.5 . . ?
C131 C132 H13C 109.5 . . ?
H13A C132 H13B 109.5 . . ?
H13A C132 H13C 109.5 . . ?
H13B C132 H13C 109.5 . . ?
F1 B1 F2 108.4(12) . . ?
F1 B1 F7 108.9(11) . . ?
F1 B1 F8 108.3(12) . . ?
F2 B1 F7 107.1(12) . . ?
F2 B1 F8 110.1(12) . . ?
F8 B1 F7 114.0(12) . . ?
F1A B5 F1B 106.0(13) . . ?
F1A B5 F17 108.2(13) . . ?
F1A B5 F18 107.2(12) . . ?
F1B B5 F18 111.3(13) . . ?
F17 B5 F1B 111.0(12) . . ?
F17 B5 F18 112.8(14) . . ?
F1C B6 F1E 106.1(16) . . ?
F1D B6 F1C 107.0(17) . . ?
F1D B6 F1E 98.2(15) . . ?
F1F B6 F1C 109.7(16) . . ?
F1F B6 F1D 111.1(17) . . ?
F1F B6 F1E 123.2(17) . . ?
F1G B7 F1I 101.7(12) . . ?
F1H B7 F1G 114.2(13) . . ?
F1H B7 F1I 99.5(12) . . ?
F19 B7 F1G 119.5(13) . . ?
F19 B7 F1H 107.6(12) . . ?
F19 B7 F1I 112.4(13) . . ?
F2A B1A F7A 114.3(13) . . ?
F8A B1A F2A 114.1(13) . . ?
F8A B1A F7A 103.2(12) . . ?
F8A B1A F20 109.6(13) . . ?
F20 B1A F2A 107.7(12) . . ?
F20 B1A F7A 107.7(12) . . ?
F3 B2 F4 113.9(13) . . ?
F3 B2 F5 110.2(14) . . ?
F3 B2 F6 107.1(14) . . ?
F4 B2 F5 115.3(14) . . ?
F4 B2 F6 105.8(13) . . ?
F6 B2 F5 103.7(13) . . ?
F4A B2A F3A 95.0(14) . . ?
F5A B2A F3A 113.5(17) . . ?
F5A B2A F4A 113.8(17) . . ?
F6A B2A F3A 109.3(16) . . ?
F6A B2A F4A 107.5(16) . . ?
F6A B2A F5A 115.7(16) . . ?
F9 B3 F10 109.1(6) . . ?
F9 B3 F12 108.0(6) . . ?
F11 B3 F9 114.0(6) . . ?
F11 B3 F10 109.7(6) . . ?
F11 B3 F12 107.9(6) . . ?
F12 B3 F10 108.0(6) . . ?
F14 B4 F13 107.8(9) . . ?
F14 B4 F16 104.9(9) . . ?
F15 B4 F13 110.9(9) . . ?
F15 B4 F14 114.1(10) . . ?
F15 B4 F16 106.2(9) . . ?
F16 B4 F13 112.9(10) . . ?

loop_
_geom_bond_atom_site_label_1
_geom_bond_atom_site_label_2
_geom_bond_distance
_geom_bond_site_symmetry_2
_geom_bond_publ_flag
Pd1 N1 2.040(6) . ?
Pd1 N2 2.035(7) . ?
Pd1 N3 2.033(7) . ?
Pd1 N4 2.046(7) . ?
Pd2 N9 2.030(6) . ?
Pd2 N10 2.058(6) . ?
Pd2 N11 2.052(7) . ?
Pd2 N12 2.040(6) . ?
N1 C1 1.361(9) . ?
N1 C5 1.332(9) . ?
N2 C22 1.366(9) . ?
N2 C26 1.336(9) . ?
N3 C46 1.331(10) . ?
N3 C50 1.343(9) . ?
N4 C68 1.349(10) . ?
N4 C72 1.357(9) . ?
N5 H5A 0.8833 . ?
N5 H5B 0.8832 . ?
N5 C80 1.362(9) . ?
N6 H6A 0.8827 . ?
N6 H6B 0.8832 . ?
N6 C58 1.362(9) . ?
N7 H7A 0.8944 . ?
N7 H7B 0.8985 . ?
N7 C13 1.445(19) . ?
N8 H8A 0.8905 . ?
N8 H8B 0.8895 . ?
N8 C34 1.472(11) . ?
N9 C38 1.356(9) . ?
N9 C41 1.350(10) . ?
N10 C62 1.321(8) . ?
N10 C65 1.339(11) . ?
N11 C84 1.328(9) . ?
N11 C87 1.337(9) . ?
N12 C17 1.341(8) . ?
N12 C20 1.342(9) . ?
C1 H1 0.9500 . ?
C1 C2 1.381(13) . ?
C1 C42 1.51(2) . ?
C2 H2 0.9500 . ?
C2 C3 1.364(12) . ?
C3 H3 0.9500 . ?
C3 C4 1.413(11) . ?
C4 C5 1.379(11) . ?
C4 C6 1.432(11) . ?
C5 H5 0.9500 . ?
C6 C7 1.195(11) . ?
C7 C8 1.438(11) . ?
C8 C9 1.392(11) . ?
C8 C13 1.405(10) . ?
C9 H9 0.9500 . ?
C9 C10 1.357(11) . ?
C10 H10 0.9500 . ?
C10 C11 1.391(11) . ?
C11 H11 0.9500 . ?
C11 C12 1.389(10) . ?
C12 C13 1.394(10) . ?
C12 C14 1.422(10) . ?
C13 H13 0.9500 . ?
C14 C15 1.196(10) . ?
C15 C16 1.443(10) . ?
C16 C17 1.387(10) . ?
C16 C18 1.381(10) . ?
C17 H17 0.9500 . ?
C18 H18 0.9500 . ?
C18 C19 1.360(11) . ?
C19 H19 0.9500 . ?
C19 C20 1.392(11) . ?
C20 H20 0.9500 . ?
C20 C21 1.78(3) . ?
C21 H21A 0.9800 . ?
C21 H21B 0.9800 . ?
C21 H21C 0.9800 . ?
C22 H22 0.9500 . ?
C22 C23 1.381(13) . ?
C22 C44 1.561(16) . ?
C23 H23 0.9500 . ?
C23 C24 1.351(12) . ?
C24 H24 0.9500 . ?
C24 C25 1.415(9) . ?
C25 C26 1.386(10) . ?
C25 C27 1.412(10) . ?
C26 H26 0.9500 . ?
C27 C28 1.195(10) . ?
C28 C29 1.433(10) . ?
C29 C30 1.415(10) . ?
C29 C34 1.405(7) . ?
C30 H30 0.9500 . ?
C30 C31 1.374(11) . ?
C31 H31 0.9500 . ?
C31 C32 1.386(11) . ?
C32 H32 0.9500 . ?
C32 C33 1.428(10) . ?
C33 C34 1.390(7) . ?
C33 C35 1.409(10) . ?
C34 H34 0.9500 . ?
C35 C36 1.215(10) . ?
C36 C37 1.431(10) . ?
C37 C38 1.390(10) . ?
C37 C39 1.388(10) . ?
C38 H38 0.9500 . ?
C39 H39 0.9500 . ?
C39 C40 1.383(11) . ?
C40 H40 0.9500 . ?
C40 C41 1.379(12) . ?
C41 H41 0.9500 . ?
C41 C43 1.527(13) . ?
C42 H42A 0.9800 . ?
C42 H42B 0.9800 . ?
C42 H42C 0.9800 . ?
C43 H43A 0.9800 . ?
C43 H43B 0.9800 . ?
C43 H43C 0.9800 . ?
C44 H44A 0.9800 . ?
C44 H44B 0.9800 . ?
C44 H44C 0.9800 . ?
C45 H45A 0.9800 . ?
C45 H45B 0.9800 . ?
C45 H45C 0.9800 . ?
C45 C46 1.493(14) . ?
C46 C47 1.426(15) . ?
C47 H47 0.9500 . ?
C47 C48 1.360(15) . ?
C48 H48 0.9500 . ?
C48 C49 1.386(11) . ?
C49 C50 1.377(11) . ?
C49 C51 1.430(11) . ?
C50 H50 0.9500 . ?
C51 C52 1.193(10) . ?
C52 C53 1.443(10) . ?
C53 C54 1.390(10) . ?
C53 C58 1.417(9) . ?
C54 H54 0.9500 . ?
C54 C55 1.366(12) . ?
C55 H55 0.9500 . ?
C55 C56 1.387(12) . ?
C56 H56 0.9500 . ?
C56 C57 1.391(11) . ?
C57 C58 1.399(10) . ?
C57 C59 1.404(10) . ?
C59 C60 1.194(10) . ?
C60 C61 1.424(10) . ?
C61 C62 1.390(10) . ?
C61 C63 1.367(12) . ?
C62 H62 0.9500 . ?
C63 H63 0.9500 . ?
C63 C64 1.352(14) . ?
C64 H64 0.9500 . ?
C64 C65 1.356(14) . ?
C65 C66 1.487(13) . ?
C66 H66A 0.9800 . ?
C66 H66B 0.9800 . ?
C66 H66C 0.9800 . ?
C67 H67A 0.9800 . ?
C67 H67B 0.9800 . ?
C67 H67C 0.9800 . ?
C67 C68 1.532(12) . ?
C68 C69 1.393(13) . ?
C69 H69 0.9500 . ?
C69 C70 1.369(12) . ?
C70 H70 0.9500 . ?
C70 C71 1.407(11) . ?
C71 C72 1.379(11) . ?
C71 C73 1.438(9) . ?
C72 H72 0.9500 . ?
C73 C74 1.174(10) . ?
C74 C75 1.456(10) . ?
C75 C76 1.394(9) . ?
C75 C80 1.414(9) . ?
C76 H76 0.9500 . ?
C76 C77 1.371(9) . ?
C77 H77 0.9500 . ?
C77 C78 1.381(10) . ?
C78 H78 0.9500 . ?
C78 C79 1.394(10) . ?
C79 C80 1.439(9) . ?
C79 C81 1.410(10) . ?
C81 C82 1.195(10) . ?
C82 C83 1.425(10) . ?
C83 C84 1.388(10) . ?
C83 C85 1.395(10) . ?
C84 H84 0.9500 . ?
C85 H85 0.9500 . ?
C85 C86 1.343(12) . ?
C86 H86 0.9500 . ?
C86 C87 1.373(13) . ?
C87 C88 1.488(13) . ?
C88 H88A 0.9800 . ?
C88 H88B 0.9800 . ?
C88 H88C 0.9800 . ?
Pd3 N13 2.029(6) . ?
Pd3 N13 2.029(6) 2 ?
Pd3 N14 2.045(5) 2 ?
Pd3 N14 2.045(5) . ?
Pd4 N17 2.027(5) . ?
Pd4 N17 2.027(5) 2 ?
Pd4 N18 2.024(6) . ?
Pd4 N18 2.024(6) 2 ?
N13 C112 1.337(8) . ?
N13 C116 1.356(8) . ?
N14 C90 1.364(8) . ?
N14 C94 1.336(8) . ?
N15 H15A 0.8808 . ?
N15 H15B 0.8804 . ?
N15 C102 1.375(9) . ?
N16 H16A 0.8838 . ?
N16 H16B 0.8830 . ?
N16 C124 1.374(12) . ?
N17 C128 1.347(8) . ?
N17 C131 1.352(8) . ?
N18 C106 1.361(8) . ?
N18 C109 1.354(9) . ?
C89 H89A 0.9800 . ?
C89 H89B 0.9800 . ?
C89 H89C 0.9800 . ?
C89 C90 1.477(11) . ?
C90 C91 1.402(9) . ?
C91 H91 0.9500 . ?
C91 C92 1.363(10) . ?
C92 H92 0.9500 . ?
C92 C93 1.405(9) . ?
C93 C94 1.384(9) . ?
C93 C95 1.416(9) . ?
C94 H94 0.9500 . ?
C95 C96 1.211(9) . ?
C96 C97 1.418(9) . ?
C97 C98 1.399(10) . ?
C97 C102 1.417(9) . ?
C98 H98 0.9500 . ?
C98 C99 1.376(10) . ?
C99 H99 0.9500 . ?
C99 C100 1.408(11) . ?
C100 H100 0.9500 . ?
C100 C101 1.392(10) . ?
C101 C102 1.400(9) . ?
C101 C103 1.420(9) . ?
C103 C104 1.212(9) . ?
C104 C105 1.433(9) . ?
C105 C106 1.383(9) . ?
C105 C107 1.383(9) . ?
C106 H106 0.9500 . ?
C107 H107 0.9500 . ?
C107 C108 1.377(10) . ?
C108 H108 0.9500 . ?
C108 C109 1.372(11) . ?
C109 C110 1.487(11) . ?
C110 H11A 0.9800 . ?
C110 H11B 0.9800 . ?
C110 H11C 0.9800 . ?
C111 H11D 0.9800 . ?
C111 H11E 0.9800 . ?
C111 H11F 0.9800 . ?
C111 C112 1.539(12) . ?
C112 H112 0.9500 . ?
C112 C113 1.379(12) . ?
C113 H113 0.9500 . ?
C113 C114 1.388(11) . ?
C114 H114 0.9500 . ?
C114 C115 1.388(10) . ?
C115 C116 1.388(10) . ?
C115 C117 1.441(10) . ?
C116 H116 0.9500 . ?
C117 C118 1.188(10) . ?
C118 C119 1.450(9) . ?
C119 C120 1.374(10) . ?
C119 C124 1.403(10) . ?
C120 H120 0.9500 . ?
C120 C121 1.380(10) . ?
C121 H121 0.9500 . ?
C121 C122 1.368(11) . ?
C122 H122 0.9500 . ?
C122 C123 1.385(10) . ?
C123 C124 1.420(9) . ?
C123 C125 1.438(9) . ?
C124 H124 0.9500 . ?
C125 C126 1.190(10) . ?
C126 C127 1.434(10) . ?
C127 C128 1.394(9) . ?
C127 C129 1.405(9) . ?
C128 H128 0.9500 . ?
C129 H129 0.9500 . ?
C129 C130 1.344(10) . ?
C130 H130 0.9500 . ?
C130 C131 1.404(11) . ?
C131 H131 0.9500 . ?
C131 C132 1.524(13) . ?
C132 H13A 0.9800 . ?
C132 H13B 0.9800 . ?
C132 H13C 0.9800 . ?
F1 B1 1.379(11) . ?
F2 B1 1.382(11) . ?
F7 B1 1.396(11) . ?
F8 B1 1.391(11) . ?
F1A B5 1.379(11) . ?
F1B B5 1.389(12) . ?
F17 B5 1.387(11) . ?
F18 B5 1.390(11) . ?
F1C B6 1.418(13) . ?
F1D B6 1.417(13) . ?
F1E B6 1.423(13) . ?
F1F B6 1.415(13) . ?
F1G B7 1.416(11) . ?
F1H B7 1.407(12) . ?
F1I B7 1.441(12) . ?
F19 B7 1.406(11) . ?
F2A B1A 1.382(12) . ?
F7A B1A 1.387(13) . ?
F8A B1A 1.364(12) . ?
F20 B1A 1.368(12) . ?
F3 B2 1.354(11) . ?
F4 B2 1.364(11) . ?
F5 B2 1.382(11) . ?
F6 B2 1.375(12) . ?
F3A B2A 1.380(14) . ?
F4A B2A 1.371(14) . ?
F5A B2A 1.344(14) . ?
F6A B2A 1.342(14) . ?
F9 B3 1.371(8) . ?
F10 B3 1.378(7) . ?
F11 B3 1.368(8) . ?
F12 B3 1.377(7) . ?
F13 B4 1.383(10) . ?
F14 B4 1.372(10) . ?
F15 B4 1.372(9) . ?
F16 B4 1.380(10) . ?

loop_
_geom_torsion_atom_site_label_1
_geom_torsion_atom_site_label_2
_geom_torsion_atom_site_label_3
_geom_torsion_atom_site_label_4
_geom_torsion
_geom_torsion_site_symmetry_1
_geom_torsion_site_symmetry_2
_geom_torsion_site_symmetry_3
_geom_torsion_site_symmetry_4
_geom_torsion_publ_flag
Pd1 N1 C1 C2 176.0(7) . . . . ?
Pd1 N1 C1 C42 -8.8(19) . . . . ?
Pd1 N1 C5 C4 -174.0(6) . . . . ?
Pd1 N2 C22 C23 176.3(7) . . . . ?
Pd1 N2 C22 C44 -3.0(14) . . . . ?
Pd1 N2 C26 C25 -177.3(6) . . . . ?
Pd1 N3 C46 C45 -0.4(15) . . . . ?
Pd1 N3 C46 C47 178.9(8) . . . . ?
Pd1 N3 C50 C49 -177.0(6) . . . . ?
Pd1 N4 C68 C67 3.8(13) . . . . ?
Pd1 N4 C68 C69 177.5(7) . . . . ?
Pd1 N4 C72 C71 -176.1(6) . . . . ?
Pd2 N9 C38 C37 -177.2(6) . . . . ?
Pd2 N9 C41 C40 177.6(7) . . . . ?
Pd2 N9 C41 C43 2.6(12) . . . . ?
Pd2 N10 C62 C61 178.3(6) . . . . ?
Pd2 N10 C65 C64 -178.2(12) . . . . ?
Pd2 N10 C65 C66 0.2(18) . . . . ?
Pd2 N11 C84 C83 178.5(5) . . . . ?
Pd2 N11 C87 C86 -174.7(8) . . . . ?
Pd2 N11 C87 C88 5.7(14) . . . . ?
Pd2 N12 C17 C16 -176.3(5) . . . . ?
Pd2 N12 C20 C19 176.2(7) . . . . ?
Pd2 N12 C20 C21 -20.6(19) . . . . ?
N1 C1 C2 C3 -3.6(16) . . . . ?
N2 C22 C23 C24 4.1(15) . . . . ?
N3 C46 C47 C48 -0.7(19) . . . . ?
N4 C68 C69 C70 1.8(16) . . . . ?
C1 N1 C5 C4 0.2(12) . . . . ?
C1 C2 C3 C4 2.6(16) . . . . ?
C2 C3 C4 C5 -0.4(15) . . . . ?
C2 C3 C4 C6 178.3(10) . . . . ?
C3 C4 C5 N1 -1.0(13) . . . . ?
C5 N1 C1 C2 2.1(13) . . . . ?
C5 N1 C1 C42 177.3(17) . . . . ?
C6 C4 C5 N1 -179.7(8) . . . . ?
C7 C8 C9 C10 177.3(9) . . . . ?
C7 C8 C13 N7 13.5(15) . . . . ?
C7 C8 C13 C12 -176.8(7) . . . . ?
C8 C9 C10 C11 -0.1(14) . . . . ?
C9 C8 C13 N7 -168.7(12) . . . . ?
C9 C8 C13 C12 1.0(12) . . . . ?
C9 C10 C11 C12 0.1(13) . . . . ?
C10 C11 C12 C13 0.5(12) . . . . ?
C10 C11 C12 C14 -176.4(8) . . . . ?
C11 C12 C13 N7 169.9(11) . . . . ?
C11 C12 C13 C8 -1.1(11) . . . . ?
C13 C8 C9 C10 -0.5(13) . . . . ?
C14 C12 C13 N7 -13.4(13) . . . . ?
C14 C12 C13 C8 175.7(7) . . . . ?
C15 C16 C17 N12 -177.2(7) . . . . ?
C15 C16 C18 C19 177.4(8) . . . . ?
C16 C18 C19 C20 2.9(14) . . . . ?
C17 N12 C20 C19 3.9(12) . . . . ?
C17 N12 C20 C21 167.0(18) . . . . ?
C17 C16 C18 C19 -2.4(12) . . . . ?
C18 C16 C17 N12 2.6(11) . . . . ?
C18 C19 C20 N12 -3.7(14) . . . . ?
C18 C19 C20 C21 -165(2) . . . . ?
C20 N12 C17 C16 -3.3(11) . . . . ?
C22 N2 C26 C25 2.4(11) . . . . ?
C22 C23 C24 C25 -3.6(15) . . . . ?
C23 C24 C25 C26 2.4(12) . . . . ?
C23 C24 C25 C27 178.9(8) . . . . ?
C24 C25 C26 N2 -1.8(11) . . . . ?
C26 N2 C22 C23 -3.4(12) . . . . ?
C26 N2 C22 C44 177.3(11) . . . . ?
C27 C25 C26 N2 -178.5(7) . . . . ?
C28 C29 C30 C31 -179.1(7) . . . . ?
C28 C29 C34 N8 -3.0(11) . . . . ?
C28 C29 C34 C33 178.3(6) . . . . ?
C29 C30 C31 C32 0.2(11) . . . . ?
C30 C29 C34 N8 178.6(7) . . . . ?
C30 C29 C34 C33 -0.1(10) . . . . ?
C30 C31 C32 C33 0.9(11) . . . . ?
C31 C32 C33 C34 -1.6(11) . . . . ?
C31 C32 C33 C35 176.9(7) . . . . ?
C32 C33 C34 N8 -177.5(7) . . . . ?
C32 C33 C34 C29 1.2(10) . . . . ?
C34 C29 C30 C31 -0.6(11) . . . . ?
C35 C33 C34 N8 4.1(11) . . . . ?
C35 C33 C34 C29 -177.2(7) . . . . ?
C36 C37 C38 N9 178.1(7) . . . . ?
C36 C37 C39 C40 -177.8(8) . . . . ?
C37 C39 C40 C41 -1.3(15) . . . . ?
C38 N9 C41 C40 -0.1(12) . . . . ?
C38 N9 C41 C43 -175.1(9) . . . . ?
C38 C37 C39 C40 1.7(13) . . . . ?
C39 C37 C38 N9 -1.4(11) . . . . ?
C39 C40 C41 N9 0.4(14) . . . . ?
C39 C40 C41 C43 175.4(10) . . . . ?
C41 N9 C38 C37 0.6(11) . . . . ?
C42 C1 C2 C3 -179.0(17) . . . . ?
C44 C22 C23 C24 -176.6(12) . . . . ?
C45 C46 C47 C48 178.5(13) . . . . ?
C46 N3 C50 C49 0.3(12) . . . . ?
C46 C47 C48 C49 -2.4(19) . . . . ?
C47 C48 C49 C50 4.4(16) . . . . ?
C47 C48 C49 C51 -175.9(10) . . . . ?
C48 C49 C50 N3 -3.5(13) . . . . ?
C50 N3 C46 C45 -177.4(10) . . . . ?
C50 N3 C46 C47 1.8(15) . . . . ?
C51 C49 C50 N3 176.9(7) . . . . ?
C52 C53 C54 C55 180.0(8) . . . . ?
C52 C53 C58 N6 -1.8(10) . . . . ?
C52 C53 C58 C57 178.0(6) . . . . ?
C53 C54 C55 C56 1.5(13) . . . . ?
C54 C53 C58 N6 178.9(7) . . . . ?
C54 C53 C58 C57 -1.3(10) . . . . ?
C54 C55 C56 C57 -0.4(14) . . . . ?
C55 C56 C57 C58 -1.6(12) . . . . ?
C55 C56 C57 C59 177.4(8) . . . . ?
C56 C57 C58 N6 -177.8(7) . . . . ?
C56 C57 C58 C53 2.4(10) . . . . ?
C58 C53 C54 C55 -0.7(11) . . . . ?
C59 C57 C58 N6 3.2(10) . . . . ?
C59 C57 C58 C53 -176.6(6) . . . . ?
C60 C61 C62 N10 178.7(7) . . . . ?
C60 C61 C63 C64 -177.4(13) . . . . ?
C61 C63 C64 C65 -1(3) . . . . ?
C62 N10 C65 C64 1.5(19) . . . . ?
C62 N10 C65 C66 179.8(12) . . . . ?
C62 C61 C63 C64 1.2(19) . . . . ?
C63 C61 C62 N10 0.0(13) . . . . ?
C63 C64 C65 N10 0(3) . . . . ?
C63 C64 C65 C66 -178.5(18) . . . . ?
C65 N10 C62 C61 -1.4(13) . . . . ?
C67 C68 C69 C70 175.4(11) . . . . ?
C68 N4 C72 C71 4.1(12) . . . . ?
C68 C69 C70 C71 -2.0(15) . . . . ?
C69 C70 C71 C72 3.2(13) . . . . ?
C69 C70 C71 C73 179.6(9) . . . . ?
C70 C71 C72 N4 -4.3(12) . . . . ?
C72 N4 C68 C67 -176.5(9) . . . . ?
C72 N4 C68 C69 -2.7(13) . . . . ?
C73 C71 C72 N4 179.1(7) . . . . ?
C74 C75 C76 C77 -177.7(6) . . . . ?
C74 C75 C80 N5 0.8(10) . . . . ?
C74 C75 C80 C79 -179.7(6) . . . . ?
C75 C76 C77 C78 -2.9(10) . . . . ?
C76 C75 C80 N5 -178.5(7) . . . . ?
C76 C75 C80 C79 1.0(10) . . . . ?
C76 C77 C78 C79 1.7(11) . . . . ?
C77 C78 C79 C80 0.9(10) . . . . ?
C77 C78 C79 C81 179.7(7) . . . . ?
C78 C79 C80 N5 177.3(7) . . . . ?
C78 C79 C80 C75 -2.2(10) . . . . ?
C80 C75 C76 C77 1.5(10) . . . . ?
C81 C79 C80 N5 -1.5(10) . . . . ?
C81 C79 C80 C75 179.0(6) . . . . ?
C82 C83 C84 N11 176.0(7) . . . . ?
C82 C83 C85 C86 -177.6(9) . . . . ?
C83 C85 C86 C87 1.6(16) . . . . ?
C84 N11 C87 C86 1.9(13) . . . . ?
C84 N11 C87 C88 -177.7(11) . . . . ?
C84 C83 C85 C86 1.6(13) . . . . ?
C85 C83 C84 N11 -3.2(11) . . . . ?
C85 C86 C87 N11 -3.5(16) . . . . ?
C85 C86 C87 C88 176.1(13) . . . . ?
C87 N11 C84 C83 1.5(11) . . . . ?
Pd3 N13 C112 C111 -1.5(10) . . . . ?
Pd3 N13 C112 C113 -177.8(6) . . . . ?
Pd3 N13 C116 C115 178.0(5) . . . . ?
Pd3 N14 C90 C89 -8.1(11) . . . . ?
Pd3 N14 C90 C91 172.1(5) . . . . ?
Pd3 N14 C94 C93 -174.0(5) . . . . ?
Pd4 N17 C128 C127 177.1(5) . . . . ?
Pd4 N17 C131 C130 -177.5(6) . . . . ?
Pd4 N17 C131 C132 3.3(12) . . . . ?
Pd4 N18 C106 C105 -179.7(5) . . . . ?
Pd4 N18 C109 C108 177.7(6) . . . . ?
Pd4 N18 C109 C110 -5.5(13) . . . . ?
N13 C112 C113 C114 -1.5(12) . . . . ?
N14 C90 C91 C92 3.8(10) . . . . ?
C89 C90 C91 C92 -175.9(8) . . . . ?
C90 N14 C94 C93 3.6(10) . . . . ?
C90 C91 C92 C93 -0.5(10) . . . . ?
C91 C92 C93 C94 -1.3(9) . . . . ?
C91 C92 C93 C95 178.0(6) . . . . ?
C92 C93 C94 N14 -0.3(10) . . . . ?
C94 N14 C90 C89 174.5(8) . . . . ?
C94 N14 C90 C91 -5.3(9) . . . . ?
C95 C93 C94 N14 -179.6(6) . . . . ?
C96 C97 C98 C99 -178.6(8) . . . . ?
C96 C97 C102 N15 -0.4(11) . . . . ?
C96 C97 C102 C101 179.5(7) . . . . ?
C97 C98 C99 C100 -2.9(14) . . . . ?
C98 C97 C102 N15 178.5(7) . . . . ?
C98 C97 C102 C101 -1.6(11) . . . . ?
C98 C99 C100 C101 2.4(14) . . . . ?
C99 C100 C101 C102 -1.6(13) . . . . ?
C99 C100 C101 C103 179.3(8) . . . . ?
C100 C101 C102 N15 -178.9(7) . . . . ?
C100 C101 C102 C97 1.2(11) . . . . ?
C102 C97 C98 C99 2.5(13) . . . . ?
C103 C101 C102 N15 0.2(11) . . . . ?
C103 C101 C102 C97 -179.8(7) . . . . ?
C104 C105 C106 N18 -176.8(6) . . . . ?
C104 C105 C107 C108 175.7(7) . . . . ?
C105 C107 C108 C109 0.6(13) . . . . ?
C106 N18 C109 C108 -3.9(12) . . . . ?
C106 N18 C109 C110 172.9(10) . . . . ?
C106 C105 C107 C108 -2.7(11) . . . . ?
C107 C105 C106 N18 1.6(10) . . . . ?
C107 C108 C109 N18 2.9(14) . . . . ?
C107 C108 C109 C110 -174.1(11) . . . . ?
C109 N18 C106 C105 1.8(10) . . . . ?
C111 C112 C113 C114 -177.8(9) . . . . ?
C112 N13 C116 C115 0.4(10) . . . . ?
C112 C113 C114 C115 3.4(13) . . . . ?
C113 C114 C115 C116 -3.4(11) . . . . ?
C113 C114 C115 C117 -179.9(7) . . . . ?
C114 C115 C116 N13 1.5(10) . . . . ?
C116 N13 C112 C111 175.9(8) . . . . ?
C116 N13 C112 C113 -0.5(10) . . . . ?
C117 C115 C116 N13 178.2(6) . . . . ?
C118 C119 C120 C121 176.3(7) . . . . ?
C118 C119 C124 N16 0.4(12) . . . . ?
C118 C119 C124 C123 -178.5(6) . . . . ?
C119 C120 C121 C122 1.0(11) . . . . ?
C120 C119 C124 N16 177.9(9) . . . . ?
C120 C119 C124 C123 -1.1(10) . . . . ?
C120 C121 C122 C123 1.5(11) . . . . ?
C121 C122 C123 C124 -3.7(11) . . . . ?
C121 C122 C123 C125 175.2(7) . . . . ?
C122 C123 C124 N16 -175.6(8) . . . . ?
C122 C123 C124 C119 3.4(10) . . . . ?
C124 C119 C120 C121 -1.1(11) . . . . ?
C125 C123 C124 N16 5.6(12) . . . . ?
C125 C123 C124 C119 -175.4(6) . . . . ?
C126 C127 C128 N17 179.5(7) . . . . ?
C126 C127 C129 C130 179.6(7) . . . . ?
C127 C129 C130 C131 1.0(12) . . . . ?
C128 N17 C131 C130 -1.6(11) . . . . ?
C128 N17 C131 C132 179.2(9) . . . . ?
C128 C127 C129 C130 -1.7(11) . . . . ?
C129 C127 C128 N17 0.7(10) . . . . ?
C129 C130 C131 N17 0.7(13) . . . . ?
C129 C130 C131 C132 179.9(10) . . . . ?
C131 N17 C128 C127 0.9(10) . . . . ?

loop_
_smtbx_masks_void_nr
_smtbx_masks_void_average_x
_smtbx_masks_void_average_y
_smtbx_masks_void_average_z
_smtbx_masks_void_volume
_smtbx_masks_void_count_electrons
_smtbx_masks_void_content
1 -0.592 -0.393 -0.396 8560.5 1279.6 ?
2 0.250 0.250 0.500 177.6 47.3 ?
3 0.250 0.750 0.000 177.6 47.3 ?
4 0.750 0.250 0.000 177.6 47.3 ?
5 0.750 0.750 0.500 177.6 47.3 ?
